data_7061506
loop_
_publ_author_name
'An, Qingbo'
'Bao, Siqi'
'Li, Xiao'
'Sun, Jing'
'Su, Zhongmin'

_publ_section_title
;
 An anthracene-based microporous metal--organic framework for adsorbing
 CO2 and detecting TNP sensitivity
;
_journal_issue 23
_journal_name_full 'New Journal of Chemistry'
_journal_page_first 11377
_journal_page_last 11381
_journal_paper_doi 10.1039/D2NJ02015G
_journal_volume 46
_journal_year 2022
_chemical_formula_moiety 'C100 H66 Cd3 N14 O19, C4 H9 N O, 3[C4H9NO], 10[H2O]'
_chemical_formula_sum 'C116 H122 Cd3 N18 O33'
_chemical_formula_weight 2633.51
_space_group_crystal_system triclinic
_space_group_IT_number 2
_space_group_name_Hall '-P 1'
_space_group_name_H-M_alt 'P -1'
_atom_sites_solution_hydrogens mixed
_atom_sites_solution_primary dual
_audit_creation_date 2022-05-11
_audit_creation_method
;
Olex2 1.3-alpha
(compiled 2020.11.12 svn.r5f609507 for OlexSys, GUI svn.r6408)
;
_audit_update_record
;
2022-05-15 deposited with the CCDC.	2022-05-16 downloaded from the CCDC.
;
_cell_angle_alpha 73.8090(10)
_cell_angle_beta 68.6360(10)
_cell_angle_gamma 73.2410(10)
_cell_formula_units_Z 2
_cell_length_a 16.4608(9)
_cell_length_b 19.5414(11)
_cell_length_c 21.2468(12)
_cell_measurement_reflns_used 5921
_cell_measurement_temperature 296.15
_cell_measurement_theta_max 25.127
_cell_measurement_theta_min 1.628
_cell_volume 5977.6(6)
_computing_cell_refinement 'SAINT+ Ver. 2016.5-0 (Bruker-AXS, 2016)'
_computing_data_collection 'APEX3 Ver. 2016.5-0 (Bruker-AXS, 2016)'
_computing_data_reduction 'SAINT+ Ver. 2016.5-0 (Bruker-AXS, 2016)'
_computing_molecular_graphics 'Olex2 1.3-alpha (Dolomanov et al., 2009)'
_computing_publication_material 'Olex2 1.3-alpha (Dolomanov et al., 2009)'
_computing_structure_refinement 'SHELXL 2019/2 (Sheldrick, 2015)'
_computing_structure_solution 'XT (Sheldrick, 2015a)'
_diffrn_ambient_temperature 296.15
_diffrn_detector 'charge-coupled device (CCD) area detector'
_diffrn_detector_area_resol_mean 7.9
_diffrn_detector_type 'Bruker APEX II'
_diffrn_measured_fraction_theta_full 0.998
_diffrn_measured_fraction_theta_max 0.998
_diffrn_measurement_device 'three-circle diffractometer'
_diffrn_measurement_device_type 'Bruker APEX II Quazar'
_diffrn_measurement_method '0.5\% \w and 0.5\% \f scans'
_diffrn_radiation_collimation 'focusing mirrors'
_diffrn_radiation_detector 'Bruker APEX II'
_diffrn_radiation_monochromator 'mirror optics'
_diffrn_radiation_probe x-ray
_diffrn_radiation_type 'Mo K\a'
_diffrn_radiation_wavelength 0.71073
_diffrn_radiation_xray_symbol K-L~3~
_diffrn_reflns_av_R_equivalents 0.0389
_diffrn_reflns_av_unetI/netI 0.0842
_diffrn_reflns_Laue_measured_fraction_full 0.998
_diffrn_reflns_Laue_measured_fraction_max 0.998
_diffrn_reflns_limit_h_max 17
_diffrn_reflns_limit_h_min -19
_diffrn_reflns_limit_k_max 13
_diffrn_reflns_limit_k_min -23
_diffrn_reflns_limit_l_max 25
_diffrn_reflns_limit_l_min -25
_diffrn_reflns_number 34574
_diffrn_reflns_point_group_measured_fraction_full 0.998
_diffrn_reflns_point_group_measured_fraction_max 0.998
_diffrn_reflns_theta_full 25.000
_diffrn_reflns_theta_max 25.000
_diffrn_reflns_theta_min 1.564
_diffrn_source 'microfocus sealed X-ray tube'
_diffrn_source_current 35.0
_diffrn_source_power 1.575
_diffrn_source_type 'Incoatec I\ms'
_diffrn_source_voltage 45.0
_exptl_absorpt_coefficient_mu 0.615
_exptl_absorpt_correction_T_max 0.87
_exptl_absorpt_correction_T_min 0.86
_exptl_absorpt_correction_type multi-scan
_exptl_absorpt_process_details
;
SADABS-2016/2 (Krause et al., 2015) was used for absorption correction.
;
_exptl_crystal_colour green
_exptl_crystal_colour_primary green
_exptl_crystal_density_diffrn 1.463
_exptl_crystal_density_method 'not measured'
_exptl_crystal_description block
_exptl_crystal_F_000 2704
_exptl_crystal_size_max 0.24
_exptl_crystal_size_mid 0.22
_exptl_crystal_size_min 0.2
_refine_diff_density_max 0.618
_refine_diff_density_min -0.805
_refine_diff_density_rms 0.070
_refine_ls_extinction_method none
_refine_ls_goodness_of_fit_ref 0.925
_refine_ls_hydrogen_treatment mixed
_refine_ls_matrix_type full
_refine_ls_number_parameters 1333
_refine_ls_number_reflns 21043
_refine_ls_number_restraints 82
_refine_ls_restrained_S_all 0.971
_refine_ls_R_factor_all 0.0911
_refine_ls_R_factor_gt 0.0495
_refine_ls_shift/su_max 0.003
_refine_ls_shift/su_mean 0.000
_refine_ls_structure_factor_coef Fsqd
_refine_ls_weighting_details 'w=1/[\s^2^(Fo^2^)+(0.0552P)^2^] where P=(Fo^2^+2Fc^2^)/3'
_refine_ls_weighting_scheme calc
_refine_ls_wR_factor_gt 0.1067
_refine_ls_wR_factor_ref 0.1165
_reflns_Friedel_coverage 0.000
_reflns_number_gt 12567
_reflns_number_total 21043
_reflns_threshold_expression 'I > 2\s(I)'
_cod_data_source_file d2nj02015g2.cif
_cod_data_source_block CUST-607
_cod_depositor_comments 'Adding full bibliography for 7061506.cif.'
_cod_database_code 7061506
_shelx_shelxl_version_number 2019/2
_shelx_space_group_comment
;
The symmetry employed for this shelxl refinement is uniquely defined
by the following loop, which should always be used as a source of
symmetry information in preference to the above space-group names.
They are only intended as comments.
;
_shelx_estimated_absorpt_t_max 0.887
_shelx_estimated_absorpt_t_min 0.866
_olex2_refinement_description
;
1. Fixed Uiso
 At 1.2 times of:
  All C(H) groups, All C(H,H) groups, All N(H) groups
 At 1.5 times of:
  All C(H,H,H) groups, All O(H,H) groups
2. Restrained distances
 O1W-H1WA = O1W-H1WB
 0.85 with sigma of 0.02
 H1WA-H1WB
 1.34 with sigma of 0.04
 Cd3-H1WA \\sim Cd3-H1WB
 with sigma of 0.02
3. Uiso/Uaniso restraints and constraints
Cd3 \\sim N4 \\sim O1W \\sim O16: within 3.2A with sigma of 0.002 and sigma for
terminal atoms of 0.004 within 3.2A
O19 \\sim C90: within 3.2A with sigma of 0.001 and sigma for terminal atoms of
0.002 within 3.2A
Uanis(O18) \\sim Ueq: with sigma of 0.05 and sigma for terminal atoms of 0.1
Uanis(C37) \\sim Ueq, Uanis(C105) \\sim Ueq, Uanis(N16) \\sim Ueq, Uanis(N6)
\\sim Ueq, Uanis(C106) \\sim Ueq, Uanis(C4) \\sim Ueq: with sigma of 0.005 and
sigma for terminal atoms of 0.01
Uanis(O19) \\sim Ueq: with sigma of 0.005 and sigma for terminal atoms of 0.01
4. Others
 Fixed Sof: N6(0.5) H6(0.5) N11(0.5) H11(0.5) C4(0.5) H13B(0.5) H13A(0.5)
 H35A(0.5) H35(0.5) C37(0.5) O18(0.25) N16(0.5) H16A(0.5) C105(0.5) O22(0.75)
 C106(0.5) N17(0.5) H17(0.5)
5.a Aromatic/amide H refined with riding coordinates:
 N6(H6), N9(H9), N10(H10), N11(H11), N12(H12), N13(H13), C11(H11A), C13(H13B),
 C13(H13A), C14(H14), C15(H15), C16(H16), C19(H19), C20(H20), C21(H21),
 C22(H22), C23(H23), C25(H25), C26(H26), C35(H35A), C35(H35), C38(H38),
 C39(H39), C47(H47), C49(H49), C50(H50), C52(H52), C53(H53), C54(H54), C56(H56),
  C59(H59), C60(H60), C61(H61), C64(H64), C66(H66), C67(H67), C68(H68),
 C69(H69), C70(H70), C71(H71), C72(H72), C73(H73), C74(H74), C75(H75), C76(H76),
  C78(H78), C79(H79), C80(H80), C81(H81), C82(H82), C83(H83), C84(H84),
 C85(H85), C86(H86), C87(H87), C89(H89), C91(H91), C92(H92), C93(H93), C94(H94),
  C95(H95), C96(H96), C97(H97), C98(H98), C99(H99), C100(H100), N16(H16A),
 N17(H17)
5.b Idealised Me refined as rotating group:
 C101(H10A,H10B,H10C), C103(H10D,H10E,H10F), C104(H10G,H10H,H10I)
;
_smtbx_masks_special_details
;
A solvent mask was calculated and 501 electrons were 
found in a volume of 1821\%A^3^ in 2 voids per unit cell. 
This is consistent with the presence of 
3[C4H9NO],10[H2O] per Asymmetric Unit 
which account for 480 electrons 
per unit cell.
;
_smtbx_masks_void_probe_radius 1.2
_smtbx_masks_void_truncation_radius 1.2
_olex2_submission_special_instructions 'No special instructions were received'

loop_
_space_group_symop_operation_xyz
'x, y, z'
'-x, -y, -z'

loop_
_atom_site_label
_atom_site_type_symbol
_atom_site_fract_x
_atom_site_fract_y
_atom_site_fract_z
_atom_site_U_iso_or_equiv
_atom_site_adp_type
_atom_site_occupancy
_atom_site_site_symmetry_order
_atom_site_calc_flag
_atom_site_refinement_flags_posn
_atom_site_refinement_flags_adp
_atom_site_refinement_flags_occupancy
_atom_site_disorder_assembly
_atom_site_disorder_group
Cd1 Cd 0.35084(2) 0.11222(2) 1.71467(2) 0.04006(10) Uani 1 1 d . . . . .
Cd2 Cd 0.81753(2) 0.88527(2) 0.75361(2) 0.04583(11) Uani 1 1 d . . . . .
Cd3 Cd 0.97276(3) 0.77146(2) -0.14165(2) 0.05335(12) Uani 1 1 d D U . . .
O1 O 0.3291(2) 0.25833(17) 1.74118(15) 0.0553(9) Uani 1 1 d . . . . .
O2 O 0.9404(2) 0.79580(18) 0.73653(16) 0.0573(9) Uani 1 1 d . . . . .
O3 O 0.8258(2) 0.84476(16) 0.87260(13) 0.0485(8) Uani 1 1 d . . . . .
O4 O 0.7079(2) 0.84519(18) 0.84670(14) 0.0586(9) Uani 1 1 d . . . . .
O5 O 0.9293(2) 0.64828(17) 0.47690(15) 0.0614(10) Uani 1 1 d . . . . .
O6 O 0.7878(2) 0.32565(18) 0.51532(16) 0.0609(10) Uani 1 1 d . . . . .
O7 O 0.8598(2) 0.49653(19) 0.28479(15) 0.0640(10) Uani 1 1 d . . . . .
O8 O 0.3188(2) 0.22071(17) 1.65610(16) 0.0599(9) Uani 1 1 d . . . . .
O9 O 0.9020(2) -0.02885(19) 0.68594(18) 0.0667(10) Uani 1 1 d . . . . .
N1 N 0.4454(3) 0.0664(2) 1.77584(17) 0.0440(9) Uani 1 1 d . . . . .
N2 N 0.1146(3) 0.0860(2) 1.89774(18) 0.0485(10) Uani 1 1 d . . . . .
N3 N 0.2256(2) 0.1165(2) 1.80751(17) 0.0423(9) Uani 1 1 d . . . . .
N4 N 1.0445(3) 0.8611(2) -0.19167(18) 0.0583(8) Uani 1 1 d . U . . .
O10 O 0.7693(3) 0.01113(18) 0.75145(17) 0.0687(11) Uani 1 1 d . . . . .
N5 N 1.2386(3) 1.0647(2) -0.56129(17) 0.0524(11) Uani 1 1 d . . . . .
O11 O 0.3848(2) 1.0482(2) 1.63639(18) 0.0685(10) Uani 1 1 d . . . . .
N6 N 0.5533(8) 0.7585(7) 1.1738(8) 0.034(4) Uani 0.5 1 d . U P A 2
H6 H 0.571107 0.772455 1.200614 0.041 Uiso 0.5 1 calc R U P A 2
O12 O 0.4472(3) 0.7075(2) 1.17860(16) 0.0729(12) Uani 1 1 d . . . . .
N7 N 0.4941(3) 0.0207(2) 1.86476(17) 0.0473(10) Uani 1 1 d . . . . .
N8 N 1.1266(3) 0.9256(2) -0.28200(17) 0.0503(11) Uani 1 1 d . . . . .
O13 O 0.9402(3) 0.6949(2) 0.81453(18) 0.0862(13) Uani 1 1 d . . . . .
O14 O 0.4708(3) 0.86020(19) 1.38323(15) 0.0760(12) Uani 1 1 d . . . . .
N9 N 0.3803(2) 0.53857(19) 1.49769(16) 0.0472(10) Uani 1 1 d . . . . .
H9 H 0.382973 0.570960 1.516800 0.057 Uiso 1 1 calc R U . . .
N10 N 0.8926(3) 0.5774(2) 0.58242(17) 0.0534(11) Uani 1 1 d . . . . .
H10 H 0.875502 0.537302 0.604367 0.064 Uiso 1 1 calc R U . . .
N11 N 0.8710(15) 0.3189(11) 0.5725(14) 0.039(5) Uani 0.5 1 d . . P B 1
H11 H 0.893436 0.344305 0.586589 0.047 Uiso 0.5 1 calc R U P B 1
N12 N 0.4331(3) 0.7898(2) 1.48947(17) 0.0568(11) Uani 1 1 d . . . . .
H12 H 0.426213 0.746508 1.510871 0.068 Uiso 1 1 calc R U . . .
C1 C 0.7473(3) 0.8353(2) 0.8908(2) 0.0442(12) Uani 1 1 d . . . . .
O15 O 0.3457(3) 0.9667(2) 1.72915(19) 0.0812(12) Uani 1 1 d . . . . .
N13 N 0.9465(3) 0.5745(2) 0.26860(17) 0.0618(13) Uani 1 1 d . . . . .
H13 H 0.973902 0.588832 0.288515 0.074 Uiso 1 1 calc R U . . .
C2 C 0.0561(3) 0.0413(2) 1.9512(2) 0.0455(12) Uani 1 1 d . . . . .
C3 C 0.4451(3) 0.7458(2) 1.3891(2) 0.0391(11) Uani 1 1 d . . . . .
O16 O 0.9367(3) 0.7065(2) -0.03745(17) 0.0848(9) Uani 1 1 d . U . . .
C4 C 0.4517(10) 0.7173(9) 1.2860(9) 0.030(4) Uani 0.5 1 d . U P A 2
O17 O 1.0979(3) 0.5877(2) 0.31714(19) 0.0842(13) Uani 1 1 d . . . . .
N14 N 1.2320(3) 1.1108(2) -0.66688(17) 0.0595(12) Uani 1 1 d . . . . .
C5 C 0.8514(3) 0.0994(3) 0.6745(2) 0.0474(13) Uani 1 1 d . . . . .
C6 C 0.6068(3) 0.7689(2) 1.1036(2) 0.0421(11) Uani 1 1 d . . . . .
C7 C 1.1925(3) 1.0692(3) -0.4395(2) 0.0446(12) Uani 1 1 d . . . . .
C8 C 0.6985(3) 0.8120(2) 0.9651(2) 0.0420(11) Uani 1 1 d . . . . .
C9 C 0.8398(4) 0.0230(3) 0.7063(2) 0.0477(13) Uani 1 1 d . . . . .
C10 C 0.3632(3) 0.4713(2) 1.5423(2) 0.0439(12) Uani 1 1 d . . . . .
C11 C 0.1677(3) 0.1781(3) 1.8279(2) 0.0471(12) Uani 1 1 d . . . . .
H11A H 0.174511 0.225432 1.806440 0.056 Uiso 1 1 calc R U . . .
C12 C 1.1645(3) 1.0335(3) -0.3685(2) 0.0421(11) Uani 1 1 d . . . . .
C13 C 0.4662(3) 0.7596(2) 1.3178(2) 0.0416(11) Uani 1 1 d . . . . .
H13B H 0.491144 0.799653 1.291899 0.050 Uiso 0.5 1 calc R U P A 2
H13A H 0.475168 0.805394 1.292215 0.050 Uiso 0.5 1 calc R U P A 1
C14 C 0.4284(3) 0.0633(2) 1.8411(2) 0.0419(11) Uani 1 1 d . . . . .
H14 H 0.376030 0.088184 1.868180 0.050 Uiso 1 1 calc R U . . .
C15 C 0.8746(3) 0.4698(2) 0.5208(2) 0.0422(11) Uani 1 1 d . . . . .
H15 H 0.872216 0.455943 0.566901 0.051 Uiso 1 1 calc R U . . .
C16 C 1.0551(3) 0.8948(3) -0.2554(2) 0.0535(13) Uani 1 1 d . . . . .
H16 H 1.017253 0.897294 -0.279903 0.064 Uiso 1 1 calc R U . . .
C17 C 0.8737(4) 0.2395(3) 0.6090(2) 0.0484(13) Uani 1 1 d . . . . .
C18 C 0.8412(3) 0.3488(3) 0.5269(2) 0.0448(12) Uani 1 1 d . . . . .
C19 C 0.7808(4) 0.1571(3) 0.6833(2) 0.0523(13) Uani 1 1 d . . . . .
H19 H 0.724639 0.149310 0.711621 0.063 Uiso 1 1 calc R U . . .
C20 C 0.6922(3) 0.7814(2) 1.0835(2) 0.0444(12) Uani 1 1 d . . . . .
H20 H 0.719214 0.775511 1.116843 0.053 Uiso 1 1 calc R U . . .
C21 C 0.6131(3) 0.7998(3) 0.9860(2) 0.0514(13) Uani 1 1 d . . . . .
H21 H 0.585757 0.806507 0.952751 0.062 Uiso 1 1 calc R U . . .
C22 C 0.7378(3) 0.8024(2) 1.0150(2) 0.0454(12) Uani 1 1 d . . . . .
H22 H 0.795323 0.810112 1.002421 0.054 Uiso 1 1 calc R U . . .
C23 C 0.4196(3) 0.6807(2) 1.4269(2) 0.0445(12) Uani 1 1 d . . . . .
H23 H 0.404552 0.671085 1.474662 0.053 Uiso 1 1 calc R U . . .
C24 C 0.3263(3) 0.2681(3) 1.6817(2) 0.0448(12) Uani 1 1 d . . . . .
C25 C 0.5674(3) 0.7783(3) 1.0537(2) 0.0548(14) Uani 1 1 d . . . . .
H25 H 0.510294 0.769947 1.065972 0.066 Uiso 1 1 calc R U . . .
C26 C 0.8666(3) 0.4423(2) 0.4208(2) 0.0415(11) Uani 1 1 d . . . . .
H26 H 0.856310 0.411151 0.399798 0.050 Uiso 1 1 calc R U . . .
C27 C 0.4438(3) -0.0419(3) 2.0563(2) 0.0485(12) Uani 1 1 d . . . . .
C28 C 0.8603(3) 0.4225(2) 0.4903(2) 0.0407(11) Uani 1 1 d . . . . .
C29 C 0.8881(3) 0.5079(2) 0.3831(2) 0.0408(11) Uani 1 1 d . . . . .
C30 C 0.4163(3) 0.6297(2) 1.3938(2) 0.0445(12) Uani 1 1 d . . . . .
C31 C 1.2122(3) 1.0286(3) -0.4895(2) 0.0481(13) Uani 1 1 d . . . . .
C32 C 0.8925(3) 0.5373(2) 0.4847(2) 0.0384(11) Uani 1 1 d . . . . .
C33 C 0.4977(3) 0.0092(3) 1.9347(2) 0.0462(12) Uani 1 1 d . . . . .
C34 C 1.2058(3) 0.9569(3) -0.4747(2) 0.0498(13) Uani 1 1 d . . . . .
C35 C 0.4383(3) 0.6440(2) 1.3230(2) 0.0463(12) Uani 1 1 d . . . . .
H35A H 0.444345 0.608270 1.299415 0.056 Uiso 0.5 1 calc R U P A 2
H35 H 0.428541 0.612965 1.301463 0.056 Uiso 0.5 1 calc R U P A 1
C36 C 0.0663(3) 0.0187(3) 2.0155(2) 0.0474(12) Uani 1 1 d . . . . .
C37 C 0.4753(11) 0.7289(10) 1.2074(10) 0.046(5) Uani 0.5 1 d . U P A 2
C38 C 1.1657(3) 0.9104(3) -0.2312(2) 0.0576(14) Uani 1 1 d . . . . .
H38 H 1.216812 0.924050 -0.234112 0.069 Uiso 1 1 calc R U . . .
C39 C 0.9003(3) 0.5556(2) 0.4152(2) 0.0454(12) Uani 1 1 d . . . . .
H39 H 0.913875 0.600198 0.389765 0.054 Uiso 1 1 calc R U . . .
C40 C 0.4425(3) -0.0326(3) 1.9868(2) 0.0493(13) Uani 1 1 d . . . . .
C41 C 0.9065(3) 0.5926(2) 0.5136(2) 0.0422(11) Uani 1 1 d . . . . .
C42 C 1.1584(3) 0.9608(3) -0.3530(2) 0.0462(12) Uani 1 1 d . . . . .
C43 C 0.3337(3) 0.3420(2) 1.6348(2) 0.0407(11) Uani 1 1 d . . . . .
C44 C 0.4514(3) 0.8030(3) 1.4202(2) 0.0486(12) Uani 1 1 d . . . . .
C45 C 0.9255(3) 0.6908(2) 0.7090(2) 0.0481(12) Uani 1 1 d . . . . .
C46 C 0.3726(3) 0.9868(3) 1.6657(3) 0.0521(13) Uani 1 1 d . . . . .
C47 C 0.1909(3) 0.0611(3) 1.8511(2) 0.0482(12) Uani 1 1 d . . . . .
H47 H 0.215893 0.012176 1.849539 0.058 Uiso 1 1 calc R U . . .
C48 C -0.0090(3) 0.0257(3) 1.9334(2) 0.0497(13) Uani 1 1 d . . . . .
C49 C 1.1888(4) 1.0815(3) -0.6031(2) 0.0565(14) Uani 1 1 d . . . . .
H49 H 1.131252 1.073641 -0.589429 0.068 Uiso 1 1 calc R U . . .
C50 C 1.1140(4) 0.8716(3) -0.1763(2) 0.0668(16) Uani 1 1 d . . . . .
H50 H 1.123935 0.854136 -0.133707 0.080 Uiso 1 1 calc R U . . .
C51 C 0.3920(3) 0.9333(3) 1.6200(2) 0.0549(13) Uani 1 1 d . . . . .
C52 C 0.0985(3) 0.1599(3) 1.8840(2) 0.0570(13) Uani 1 1 d . . . . .
H52 H 0.050478 0.191440 1.907947 0.068 Uiso 1 1 calc R U . . .
C53 C 0.7918(4) 0.2270(3) 0.6505(2) 0.0565(14) Uani 1 1 d . . . . .
H53 H 0.743055 0.265893 0.656687 0.068 Uiso 1 1 calc R U . . .
C54 C 0.3489(4) 0.4162(3) 1.5217(2) 0.0591(15) Uani 1 1 d . . . . .
H54 H 0.348332 0.422538 1.476767 0.071 Uiso 1 1 calc R U . . .
C55 C 1.1787(3) 0.9204(3) -0.4033(2) 0.0517(13) Uani 1 1 d . . . . .
C56 C 0.3874(4) -0.0845(3) 2.1103(2) 0.0681(16) Uani 1 1 d . . . . .
H56 H 0.385843 -0.089589 2.155559 0.082 Uiso 1 1 calc R U . . .
C57 C 0.9026(3) 0.6188(2) 0.6226(2) 0.0472(12) Uani 1 1 d . . . . .
C58 C 0.8956(3) 0.5258(3) 0.3079(2) 0.0502(13) Uani 1 1 d . . . . .
C59 C 0.5268(4) 0.0237(3) 1.7562(2) 0.0672(16) Uani 1 1 d . . . . .
H59 H 0.557487 0.015897 1.711606 0.081 Uiso 1 1 calc R U . . .
C60 C 0.9341(4) 0.1117(3) 0.6330(3) 0.0716(17) Uani 1 1 d . . . . .
H60 H 0.982966 0.073011 0.626084 0.086 Uiso 1 1 calc R U . . .
C61 C 0.9306(3) 0.7230(3) 0.6421(2) 0.0579(14) Uani 1 1 d . . . . .
H61 H 0.941889 0.769784 0.625390 0.070 Uiso 1 1 calc R U . . .
C62 C 0.4239(4) 0.8391(3) 1.5311(2) 0.0568(14) Uani 1 1 d . . . . .
C63 C 0.9355(3) 0.7298(3) 0.7560(3) 0.0559(13) Uani 1 1 d . . . . .
C64 C 1.1747(4) 0.8457(3) -0.3889(2) 0.0641(15) Uani 1 1 d . . . . .
H64 H 1.158442 0.821391 -0.343228 0.077 Uiso 1 1 calc R U . . .
C65 C 0.9592(4) 0.6041(3) 0.1981(2) 0.0600(15) Uani 1 1 d . . . . .
C66 C 1.1997(4) 1.1426(3) -0.4551(3) 0.0606(15) Uani 1 1 d . . . . .
H66 H 1.218113 1.165815 -0.500975 0.073 Uiso 1 1 calc R U . . .
C67 C 1.1445(3) 1.0761(3) -0.3178(2) 0.0541(13) Uani 1 1 d . . . . .
H67 H 1.125009 1.054875 -0.271355 0.065 Uiso 1 1 calc R U . . .
C68 C 0.8899(4) 0.6178(3) 0.1705(2) 0.0678(16) Uani 1 1 d . . . . .
H68 H 0.835388 0.605457 0.197620 0.081 Uiso 1 1 calc R U . . .
C69 C 0.9075(4) 0.6213(3) 0.7335(2) 0.0642(15) Uani 1 1 d . . . . .
H69 H 0.903088 0.598592 0.779019 0.077 Uiso 1 1 calc R U . . .
C70 C -0.0217(4) 0.0528(3) 1.8669(2) 0.0592(14) Uani 1 1 d . . . . .
H70 H 0.014655 0.082593 1.833330 0.071 Uiso 1 1 calc R U . . .
C71 C 0.9443(4) 0.1839(3) 0.6007(3) 0.0674(16) Uani 1 1 d . . . . .
H71 H 1.000459 0.192761 0.573570 0.081 Uiso 1 1 calc R U . . .
C72 C 0.3442(3) 0.3978(3) 1.6553(2) 0.0509(13) Uani 1 1 d . . . . .
H72 H 0.340920 0.392580 1.701019 0.061 Uiso 1 1 calc R U . . .
C73 C 1.2254(4) 0.9154(3) -0.5266(2) 0.0641(15) Uani 1 1 d . . . . .
H73 H 1.242724 0.937696 -0.572784 0.077 Uiso 1 1 calc R U . . .
C74 C 0.9194(3) 0.6880(3) 0.5988(2) 0.0561(14) Uani 1 1 d . . . . .
H74 H 0.923139 0.711142 0.553523 0.067 Uiso 1 1 calc R U . . .
C75 C 0.3353(4) 0.3515(3) 1.5673(2) 0.0599(15) Uani 1 1 d . . . . .
H75 H 0.327150 0.314031 1.552557 0.072 Uiso 1 1 calc R U . . .
O18 O 0.4364(14) 0.4994(10) 1.3987(9) 0.075(6) Uani 0.25 1 d . U P C 1
C76 C 1.1530(4) 1.1455(3) -0.3352(2) 0.0613(14) Uani 1 1 d . . . . .
H76 H 1.140524 1.171204 -0.300764 0.074 Uiso 1 1 calc R U . . .
C77 C 0.3928(4) 0.5577(3) 1.4298(2) 0.0649(16) Uani 1 1 d . . . . .
C78 C 0.4159(3) 0.9559(3) 1.5501(2) 0.0602(14) Uani 1 1 d . . . . .
H78 H 0.420905 1.004210 1.532139 0.072 Uiso 1 1 calc R U . . .
C79 C 0.3596(3) 0.4620(2) 1.6101(2) 0.0511(13) Uani 1 1 d . . . . .
H79 H 0.367650 0.499130 1.625268 0.061 Uiso 1 1 calc R U . . .
C80 C 0.4008(4) 0.8142(3) 1.6020(3) 0.0732(17) Uani 1 1 d . . . . .
H80 H 0.395891 0.765912 1.620344 0.088 Uiso 1 1 calc R U . . .
C81 C 0.8963(4) 0.5864(3) 0.6913(2) 0.0671(16) Uani 1 1 d . . . . .
H81 H 0.884075 0.539882 0.708457 0.081 Uiso 1 1 calc R U . . .
C82 C -0.1327(4) -0.0362(3) 1.9665(3) 0.0636(15) Uani 1 1 d . . . . .
H82 H -0.170437 -0.065722 1.998820 0.076 Uiso 1 1 calc R U . . .
C83 C 0.5575(4) -0.0060(4) 1.8107(3) 0.0825(19) Uani 1 1 d . . . . .
H83 H 0.611387 -0.038298 1.811023 0.099 Uiso 1 1 calc R U . . .
C84 C 1.1939(4) 0.8088(3) -0.4400(3) 0.0808(19) Uani 1 1 d . . . . .
H84 H 1.190429 0.760001 -0.428934 0.097 Uiso 1 1 calc R U . . .
C85 C 1.1804(4) 1.1802(3) -0.4046(3) 0.0635(15) Uani 1 1 d . . . . .
H85 H 1.185321 1.228652 -0.415950 0.076 Uiso 1 1 calc R U . . .
N15 N 1.1390(5) 0.6885(4) 0.2487(3) 0.109(2) Uani 1 1 d . . . . .
C86 C 0.3854(4) 0.8604(3) 1.6451(3) 0.0748(17) Uani 1 1 d . . . . .
H86 H 0.370079 0.842718 1.692363 0.090 Uiso 1 1 calc R U . . .
C87 C 0.3360(4) -0.1179(3) 2.0968(3) 0.084(2) Uani 1 1 d . . . . .
H87 H 0.299919 -0.146216 2.132783 0.101 Uiso 1 1 calc R U . . .
C88 C 0.9831(5) 0.6702(3) 0.0608(2) 0.0703(17) Uani 1 1 d . . . . .
C89 C -0.1404(4) -0.0096(3) 1.9017(3) 0.0752(17) Uani 1 1 d . . . . .
H89 H -0.183086 -0.021853 1.890192 0.090 Uiso 1 1 calc R U . . .
C90 C 0.9883(7) 0.7118(4) -0.0125(3) 0.1172(19) Uani 1 1 d . U . . .
C91 C 0.9040(4) 0.6499(3) 0.1021(3) 0.0748(17) Uani 1 1 d . . . . .
H91 H 0.858527 0.658207 0.083087 0.090 Uiso 1 1 calc R U . . .
C92 C 0.3868(4) -0.0698(3) 1.9767(3) 0.0671(16) Uani 1 1 d . . . . .
H92 H 0.385539 -0.065751 1.932422 0.081 Uiso 1 1 calc R U . . .
C93 C 1.3132(4) 1.1119(3) -0.6634(2) 0.0709(17) Uani 1 1 d . . . . .
H93 H 1.358167 1.130248 -0.700279 0.085 Uiso 1 1 calc R U . . .
C94 C 1.0497(4) 0.6557(3) 0.0887(3) 0.0812(19) Uani 1 1 d . . . . .
H94 H 1.103461 0.669490 0.061864 0.097 Uiso 1 1 calc R U . . .
C95 C -0.0855(4) 0.0355(3) 1.8525(3) 0.0697(16) Uani 1 1 d . . . . .
H95 H -0.093204 0.053918 1.809264 0.084 Uiso 1 1 calc R U . . .
C96 C 1.3191(4) 1.0828(3) -0.5997(2) 0.0723(18) Uani 1 1 d . . . . .
H96 H 1.367862 1.076237 -0.584724 0.087 Uiso 1 1 calc R U . . .
C97 C 0.4334(4) 0.9110(3) 1.5043(2) 0.0657(16) Uani 1 1 d . . . . .
H97 H 0.450952 0.928551 1.456998 0.079 Uiso 1 1 calc R U . . .
O19 O 1.0455(4) 0.7463(3) -0.0414(2) 0.1317(17) Uani 1 1 d . U . . .
C98 C 1.0389(4) 0.6207(3) 0.1568(3) 0.0811(19) Uani 1 1 d . . . . .
H98 H 1.086552 0.608485 0.174352 0.097 Uiso 1 1 calc R U . . .
C99 C 1.2191(4) 0.8442(3) -0.5096(3) 0.0748(17) Uani 1 1 d . . . . .
H99 H 1.231491 0.818749 -0.544223 0.090 Uiso 1 1 calc R U . . .
C100 C 0.3364(4) -0.1103(3) 2.0296(3) 0.085(2) Uani 1 1 d . . . . .
H100 H 0.300743 -0.133993 2.021399 0.101 Uiso 1 1 calc R U . . .
O1W O 1.1209(3) 0.6932(3) -0.1847(3) 0.1234(14) Uani 1 1 d D U . . .
H1WA H 1.155(3) 0.657(3) -0.160(2) 0.185 Uiso 1 1 d D U . . .
H1WB H 1.166(2) 0.704(3) -0.225(2) 0.185 Uiso 1 1 d D U . . .
C101 C 1.0442(6) 0.7279(4) 0.2652(4) 0.122(3) Uani 1 1 d . . . . .
H10A H 1.022651 0.733271 0.227309 0.182 Uiso 1 1 calc R U . . .
H10B H 1.039588 0.775116 0.272954 0.182 Uiso 1 1 calc R U . . .
H10C H 1.009014 0.700660 0.305848 0.182 Uiso 1 1 calc R U . . .
C102 C 1.1572(6) 0.6223(5) 0.2783(3) 0.094(2) Uani 1 1 d . . . . .
C103 C 1.2026(6) 0.7330(5) 0.1965(4) 0.161(4) Uani 1 1 d . . . . .
H10D H 1.182047 0.755160 0.157144 0.241 Uiso 1 1 calc R U . . .
H10E H 1.260496 0.702154 0.182585 0.241 Uiso 1 1 calc R U . . .
H10F H 1.206170 0.770185 0.216258 0.241 Uiso 1 1 calc R U . . .
C104 C 1.2534(5) 0.5872(5) 0.2632(4) 0.144(3) Uani 1 1 d . . . . .
H10G H 1.263319 0.552969 0.303284 0.216 Uiso 1 1 calc R U . . .
H10H H 1.287881 0.623801 0.250748 0.216 Uiso 1 1 calc R U . . .
H10I H 1.271203 0.562277 0.225702 0.216 Uiso 1 1 calc R U . . .
N16 N 0.5746(8) 0.7418(6) 1.1762(7) 0.023(3) Uani 0.5 1 d . U P A 1
H16A H 0.605865 0.741311 1.201220 0.028 Uiso 0.5 1 calc R U P A 1
C105 C 0.4988(9) 0.7170(8) 1.2076(7) 0.022(3) Uani 0.5 1 d . U P A 1
O22 O 0.3711(6) 0.5243(4) 1.3989(3) 0.090(3) Uani 0.75 1 d . . P C 2
C106 C 0.4741(9) 0.7029(8) 1.2839(8) 0.022(3) Uani 0.5 1 d . U P A 1
N17 N 0.8968(16) 0.3050(13) 0.5734(13) 0.040(5) Uani 0.5 1 d . . P B 2
H17 H 0.938868 0.319757 0.577325 0.048 Uiso 0.5 1 calc R U P B 2

loop_
_atom_site_aniso_label
_atom_site_aniso_U_11
_atom_site_aniso_U_22
_atom_site_aniso_U_33
_atom_site_aniso_U_23
_atom_site_aniso_U_13
_atom_site_aniso_U_12
Cd1 0.0597(2) 0.0358(2) 0.02657(16) -0.00228(14) -0.01540(15) -0.01379(17)
Cd2 0.0685(3) 0.0420(2) 0.02353(16) 0.00521(15) -0.01168(16) -0.02089(19)
Cd3 0.0854(3) 0.0560(2) 0.02806(17) 0.00418(16) -0.02257(18) -0.0342(2)
O1 0.069(2) 0.063(2) 0.0374(18) 0.0125(16) -0.0198(16) -0.0354(19)
O2 0.077(3) 0.048(2) 0.053(2) -0.0194(17) -0.0152(18) -0.0198(19)
O3 0.062(2) 0.053(2) 0.0280(15) 0.0032(14) -0.0064(15) -0.0285(18)
O4 0.070(2) 0.074(2) 0.0298(16) 0.0069(16) -0.0145(16) -0.029(2)
O5 0.116(3) 0.039(2) 0.0405(18) 0.0074(16) -0.0331(19) -0.037(2)
O6 0.090(3) 0.057(2) 0.054(2) 0.0045(17) -0.0346(19) -0.041(2)
O7 0.098(3) 0.071(2) 0.0429(19) -0.0079(18) -0.0321(19) -0.036(2)
O8 0.099(3) 0.0318(19) 0.053(2) 0.0056(16) -0.0317(19) -0.0222(19)
O9 0.064(2) 0.036(2) 0.087(3) 0.0181(19) -0.029(2) -0.013(2)
N1 0.058(3) 0.047(2) 0.0274(19) -0.0076(18) -0.0146(18) -0.009(2)
N2 0.061(3) 0.044(3) 0.036(2) -0.0063(19) -0.002(2) -0.022(2)
N3 0.056(3) 0.039(2) 0.0320(19) 0.0006(18) -0.0102(18) -0.021(2)
N4 0.0846(16) 0.0617(15) 0.0332(14) 0.0073(13) -0.0226(13) -0.0324(14)
O10 0.087(3) 0.048(2) 0.053(2) 0.0005(17) 0.003(2) -0.028(2)
N5 0.070(3) 0.066(3) 0.0247(19) 0.0016(19) -0.017(2) -0.027(2)
O11 0.095(3) 0.060(2) 0.063(2) -0.028(2) -0.015(2) -0.030(2)
N6 0.037(5) 0.035(5) 0.025(4) -0.001(4) -0.011(4) -0.001(4)
O12 0.099(3) 0.107(3) 0.0344(18) -0.0030(19) -0.0203(19) -0.065(3)
N7 0.052(3) 0.059(3) 0.0260(19) -0.0044(19) -0.0128(18) -0.007(2)
N8 0.062(3) 0.059(3) 0.034(2) 0.0058(19) -0.0185(19) -0.028(2)
O13 0.166(4) 0.060(2) 0.056(2) -0.007(2) -0.059(3) -0.029(3)
O14 0.141(4) 0.057(2) 0.0372(18) 0.0018(17) -0.015(2) -0.060(3)
N9 0.077(3) 0.033(2) 0.032(2) 0.0012(17) -0.0120(19) -0.027(2)
N10 0.090(3) 0.043(2) 0.034(2) -0.0047(18) -0.016(2) -0.031(2)
N11 0.049(12) 0.016(8) 0.064(8) 0.017(6) -0.042(8) -0.015(8)
N12 0.101(3) 0.039(2) 0.032(2) -0.0062(18) -0.009(2) -0.032(2)
C1 0.067(4) 0.036(3) 0.029(2) -0.005(2) -0.010(2) -0.018(3)
O15 0.108(3) 0.094(3) 0.057(2) -0.035(2) -0.007(2) -0.049(3)
N13 0.108(4) 0.064(3) 0.027(2) 0.011(2) -0.029(2) -0.046(3)
C2 0.054(3) 0.041(3) 0.038(2) -0.006(2) 0.001(2) -0.026(3)
C3 0.048(3) 0.035(3) 0.033(2) -0.007(2) -0.004(2) -0.016(2)
O16 0.1059(17) 0.0845(17) 0.0394(14) 0.0086(14) -0.0149(14) -0.0132(16)
C4 0.027(6) 0.030(6) 0.025(5) 0.003(4) -0.007(4) -0.002(4)
O17 0.110(3) 0.088(3) 0.065(2) -0.005(2) -0.021(2) -0.055(3)
N14 0.096(4) 0.056(3) 0.027(2) 0.0041(19) -0.018(2) -0.030(3)
C5 0.065(4) 0.047(3) 0.035(2) 0.010(2) -0.020(2) -0.029(3)
C6 0.054(3) 0.042(3) 0.029(2) -0.002(2) -0.008(2) -0.019(2)
C7 0.058(3) 0.050(3) 0.031(2) 0.000(2) -0.016(2) -0.022(3)
C8 0.054(3) 0.042(3) 0.028(2) -0.001(2) -0.012(2) -0.015(2)
C9 0.062(4) 0.039(3) 0.052(3) 0.005(2) -0.034(3) -0.015(3)
C10 0.059(3) 0.035(3) 0.031(2) 0.000(2) -0.007(2) -0.016(2)
C11 0.062(3) 0.037(3) 0.041(3) -0.002(2) -0.011(2) -0.021(3)
C12 0.048(3) 0.050(3) 0.033(2) -0.005(2) -0.015(2) -0.019(2)
C13 0.055(3) 0.036(3) 0.029(2) 0.000(2) -0.004(2) -0.021(2)
C14 0.046(3) 0.041(3) 0.036(2) -0.004(2) -0.014(2) -0.008(2)
C15 0.063(3) 0.039(3) 0.026(2) 0.001(2) -0.014(2) -0.020(2)
C16 0.063(3) 0.065(3) 0.038(3) 0.005(2) -0.023(2) -0.026(3)
C17 0.073(4) 0.037(3) 0.043(3) 0.005(2) -0.028(3) -0.021(3)
C18 0.067(4) 0.041(3) 0.035(2) -0.006(2) -0.016(2) -0.024(3)
C19 0.063(4) 0.041(3) 0.046(3) 0.001(2) -0.008(2) -0.021(3)
C20 0.057(3) 0.051(3) 0.029(2) -0.007(2) -0.014(2) -0.019(3)
C21 0.052(3) 0.072(4) 0.028(2) 0.000(2) -0.014(2) -0.017(3)
C22 0.054(3) 0.052(3) 0.028(2) -0.004(2) -0.005(2) -0.020(3)
C23 0.063(3) 0.046(3) 0.025(2) -0.002(2) -0.007(2) -0.024(3)
C24 0.046(3) 0.041(3) 0.041(3) 0.005(2) -0.010(2) -0.017(2)
C25 0.052(3) 0.077(4) 0.037(3) 0.001(3) -0.013(2) -0.029(3)
C26 0.054(3) 0.040(3) 0.038(2) 0.000(2) -0.018(2) -0.023(2)
C27 0.052(3) 0.057(3) 0.033(2) 0.003(2) -0.018(2) -0.011(3)
C28 0.054(3) 0.037(3) 0.035(2) 0.000(2) -0.017(2) -0.019(2)
C29 0.052(3) 0.041(3) 0.031(2) -0.002(2) -0.015(2) -0.014(2)
C30 0.067(3) 0.037(3) 0.029(2) 0.000(2) -0.004(2) -0.030(3)
C31 0.066(3) 0.059(3) 0.026(2) 0.008(2) -0.019(2) -0.032(3)
C32 0.053(3) 0.036(3) 0.028(2) 0.002(2) -0.013(2) -0.019(2)
C33 0.049(3) 0.057(3) 0.028(2) 0.000(2) -0.016(2) -0.007(3)
C34 0.071(4) 0.056(3) 0.030(2) -0.002(2) -0.021(2) -0.024(3)
C35 0.065(3) 0.043(3) 0.032(2) -0.005(2) -0.009(2) -0.023(3)
C36 0.059(3) 0.050(3) 0.035(2) -0.010(2) -0.006(2) -0.025(3)
C37 0.046(7) 0.045(6) 0.043(6) -0.009(4) -0.012(4) -0.004(4)
C38 0.069(4) 0.080(4) 0.036(3) 0.002(3) -0.029(3) -0.030(3)
C39 0.067(3) 0.038(3) 0.032(2) 0.001(2) -0.013(2) -0.022(3)
C40 0.060(3) 0.053(3) 0.037(3) 0.002(2) -0.021(2) -0.018(3)
C41 0.064(3) 0.032(3) 0.035(2) -0.003(2) -0.017(2) -0.019(2)
C42 0.063(3) 0.059(3) 0.023(2) 0.005(2) -0.016(2) -0.030(3)
C43 0.050(3) 0.036(3) 0.034(2) 0.005(2) -0.013(2) -0.017(2)
C44 0.072(4) 0.046(3) 0.030(2) -0.008(2) -0.004(2) -0.030(3)
C45 0.072(4) 0.036(3) 0.042(3) -0.009(2) -0.022(2) -0.013(3)
C46 0.046(3) 0.060(4) 0.059(3) -0.027(3) -0.010(3) -0.017(3)
C47 0.062(3) 0.048(3) 0.037(3) -0.005(2) -0.015(2) -0.018(3)
C48 0.061(3) 0.052(3) 0.036(3) -0.013(2) -0.004(2) -0.023(3)
C49 0.071(4) 0.065(4) 0.035(3) 0.003(2) -0.019(3) -0.025(3)
C50 0.095(4) 0.082(4) 0.032(3) 0.004(3) -0.024(3) -0.038(4)
C51 0.066(4) 0.059(4) 0.048(3) -0.023(3) -0.006(3) -0.028(3)
C52 0.064(4) 0.042(3) 0.055(3) -0.017(3) 0.001(3) -0.013(3)
C53 0.076(4) 0.041(3) 0.049(3) -0.005(2) -0.013(3) -0.019(3)
C54 0.106(4) 0.050(3) 0.034(3) 0.009(2) -0.026(3) -0.046(3)
C55 0.072(4) 0.053(3) 0.042(3) -0.005(2) -0.021(3) -0.029(3)
C56 0.075(4) 0.082(4) 0.042(3) 0.015(3) -0.017(3) -0.037(4)
C57 0.070(3) 0.038(3) 0.041(3) -0.007(2) -0.021(2) -0.017(3)
C58 0.072(4) 0.049(3) 0.032(2) 0.002(2) -0.018(2) -0.025(3)
C59 0.075(4) 0.084(4) 0.027(2) -0.018(3) -0.014(3) 0.013(3)
C60 0.066(4) 0.050(4) 0.091(4) 0.009(3) -0.029(3) -0.015(3)
C61 0.088(4) 0.039(3) 0.052(3) -0.009(2) -0.018(3) -0.026(3)
C62 0.084(4) 0.047(3) 0.037(3) -0.013(2) -0.001(3) -0.028(3)
C63 0.072(4) 0.054(4) 0.055(3) -0.023(3) -0.026(3) -0.012(3)
C64 0.104(5) 0.055(3) 0.038(3) 0.002(3) -0.026(3) -0.029(3)
C65 0.098(4) 0.055(3) 0.034(3) -0.001(2) -0.024(3) -0.029(3)
C66 0.088(4) 0.057(3) 0.044(3) 0.006(3) -0.025(3) -0.037(3)
C67 0.074(4) 0.059(3) 0.030(2) 0.001(2) -0.017(2) -0.023(3)
C68 0.088(4) 0.065(4) 0.046(3) 0.007(3) -0.030(3) -0.015(3)
C69 0.114(5) 0.047(3) 0.043(3) -0.006(2) -0.034(3) -0.024(3)
C70 0.079(4) 0.061(4) 0.042(3) -0.007(3) -0.015(3) -0.030(3)
C71 0.055(4) 0.054(4) 0.084(4) 0.013(3) -0.021(3) -0.026(3)
C72 0.077(4) 0.047(3) 0.028(2) -0.001(2) -0.011(2) -0.025(3)
C73 0.101(5) 0.069(4) 0.035(3) -0.011(3) -0.025(3) -0.031(3)
C74 0.089(4) 0.049(3) 0.041(3) -0.012(2) -0.020(3) -0.025(3)
C75 0.104(4) 0.042(3) 0.048(3) 0.004(2) -0.031(3) -0.038(3)
O18 0.135(18) 0.051(11) 0.030(8) 0.001(7) -0.026(11) -0.012(12)
C76 0.087(4) 0.061(4) 0.046(3) -0.011(3) -0.030(3) -0.016(3)
C77 0.108(5) 0.055(4) 0.035(3) 0.000(3) -0.011(3) -0.045(4)
C78 0.082(4) 0.047(3) 0.055(3) -0.009(3) -0.012(3) -0.032(3)
C79 0.078(4) 0.035(3) 0.039(3) -0.004(2) -0.009(2) -0.026(3)
C80 0.126(5) 0.050(3) 0.048(3) -0.012(3) -0.018(3) -0.033(4)
C81 0.123(5) 0.051(3) 0.039(3) -0.003(2) -0.024(3) -0.043(3)
C82 0.074(4) 0.063(4) 0.065(3) -0.014(3) -0.017(3) -0.036(3)
C83 0.071(4) 0.111(5) 0.045(3) -0.014(3) -0.020(3) 0.013(4)
C84 0.125(6) 0.061(4) 0.073(4) -0.008(3) -0.037(4) -0.041(4)
C85 0.096(4) 0.047(3) 0.059(3) -0.003(3) -0.032(3) -0.028(3)
N15 0.178(7) 0.102(5) 0.076(4) 0.003(4) -0.051(4) -0.075(5)
C86 0.120(5) 0.066(4) 0.039(3) -0.013(3) -0.012(3) -0.033(4)
C87 0.075(4) 0.091(5) 0.080(4) 0.022(4) -0.023(3) -0.045(4)
C88 0.129(6) 0.047(3) 0.027(3) 0.002(2) -0.024(3) -0.013(4)
C89 0.095(5) 0.073(4) 0.086(4) -0.025(4) -0.047(4) -0.024(4)
C90 0.211(5) 0.118(4) 0.051(3) 0.012(3) -0.054(3) -0.086(3)
C91 0.108(5) 0.073(4) 0.043(3) -0.005(3) -0.036(3) -0.008(4)
C92 0.080(4) 0.074(4) 0.055(3) -0.003(3) -0.030(3) -0.026(3)
C93 0.094(5) 0.080(4) 0.035(3) 0.002(3) -0.007(3) -0.043(4)
C94 0.116(5) 0.087(5) 0.039(3) 0.012(3) -0.026(3) -0.041(4)
C95 0.096(5) 0.068(4) 0.052(3) -0.006(3) -0.032(3) -0.023(4)
C96 0.080(4) 0.101(5) 0.039(3) 0.008(3) -0.018(3) -0.046(4)
C97 0.111(5) 0.049(3) 0.043(3) -0.011(3) -0.012(3) -0.040(3)
O19 0.220(5) 0.126(4) 0.059(2) 0.021(2) -0.050(3) -0.079(3)
C98 0.104(5) 0.100(5) 0.044(3) 0.014(3) -0.029(3) -0.047(4)
C99 0.116(5) 0.076(4) 0.047(3) -0.016(3) -0.027(3) -0.034(4)
C100 0.092(5) 0.100(5) 0.083(4) 0.002(4) -0.039(4) -0.056(4)
O1W 0.120(2) 0.114(2) 0.110(2) -0.015(2) -0.018(2) -0.014(2)
C101 0.143(8) 0.096(6) 0.151(8) -0.032(5) -0.074(6) -0.017(6)
C102 0.132(7) 0.107(6) 0.060(4) -0.027(4) -0.026(4) -0.046(6)
C103 0.226(10) 0.166(9) 0.107(6) 0.021(6) -0.028(6) -0.139(9)
C104 0.091(6) 0.181(9) 0.169(9) -0.069(7) -0.024(6) -0.031(7)
N16 0.022(4) 0.023(4) 0.018(4) -0.001(3) -0.006(3) 0.000(4)
C105 0.021(5) 0.026(5) 0.017(4) 0.003(3) -0.009(4) -0.005(4)
O22 0.198(8) 0.068(5) 0.040(3) 0.016(3) -0.047(5) -0.090(5)
C106 0.020(5) 0.022(5) 0.017(4) -0.002(3) -0.001(4) -0.001(4)
N17 0.048(12) 0.036(9) 0.040(6) 0.005(6) -0.037(8) 0.004(7)

loop_
_atom_type_symbol
_atom_type_description
_atom_type_scat_dispersion_real
_atom_type_scat_dispersion_imag
_atom_type_scat_source
C C 0.0033 0.0016 'International Tables Vol C Tables 4.2.6.8 and 6.1.1.4'
Cd Cd -0.8075 1.2024 'International Tables Vol C Tables 4.2.6.8 and 6.1.1.4'
H H 0.0000 0.0000 'International Tables Vol C Tables 4.2.6.8 and 6.1.1.4'
N N 0.0061 0.0033 'International Tables Vol C Tables 4.2.6.8 and 6.1.1.4'
O O 0.0106 0.0060 'International Tables Vol C Tables 4.2.6.8 and 6.1.1.4'

loop_
_geom_angle_atom_site_label_1
_geom_angle_atom_site_label_2
_geom_angle_atom_site_label_3
_geom_angle
_geom_angle_site_symmetry_1
_geom_angle_site_symmetry_3
_geom_angle_publ_flag
O8 Cd1 N1 130.57(13) . . ?
O8 Cd1 N3 99.01(13) . . ?
O8 Cd1 O11 100.14(14) . 1_545 ?
N1 Cd1 N3 95.33(13) . . ?
O11 Cd1 N1 109.25(14) 1_545 . ?
O11 Cd1 N3 125.29(13) 1_545 . ?
O2 Cd2 O3 80.63(11) . . ?
O2 Cd2 O4 109.89(12) . . ?
O2 Cd2 O9 90.39(13) . 1_565 ?
O2 Cd2 O10 142.80(13) . 1_565 ?
O2 Cd2 C9 117.54(15) . 1_565 ?
O3 Cd2 C9 109.32(12) . 1_565 ?
O4 Cd2 O3 55.10(10) . . ?
O4 Cd2 O9 152.86(14) . 1_565 ?
O4 Cd2 O10 99.32(12) . 1_565 ?
O4 Cd2 C9 126.50(16) . 1_565 ?
O9 Cd2 O3 113.87(11) 1_565 . ?
O9 Cd2 O10 55.53(13) 1_565 1_565 ?
O9 Cd2 C9 28.01(13) 1_565 1_565 ?
O10 Cd2 O3 98.74(11) 1_565 . ?
O10 Cd2 C9 27.56(13) 1_565 1_565 ?
N14 Cd2 O2 101.62(14) 2_775 . ?
N14 Cd2 O3 154.77(13) 2_775 . ?
N14 Cd2 O4 101.57(13) 2_775 . ?
N14 Cd2 O9 91.32(13) 2_775 1_565 ?
N14 Cd2 O10 94.30(14) 2_775 1_565 ?
N14 Cd2 C9 92.08(13) 2_775 1_565 ?
O3 Cd3 O1W 165.03(15) 1_554 . ?
N4 Cd3 O3 96.68(13) . 1_554 ?
N4 Cd3 O13 131.40(14) . 1_554 ?
N4 Cd3 O1W 84.18(17) . . ?
O13 Cd3 O3 90.46(14) 1_554 1_554 ?
O13 Cd3 O1W 78.03(19) 1_554 . ?
O16 Cd3 O3 93.41(13) . 1_554 ?
O16 Cd3 N4 134.54(16) . . ?
O16 Cd3 O13 92.55(15) . 1_554 ?
O16 Cd3 O1W 96.60(15) . . ?
C63 O2 Cd2 121.4(3) . . ?
Cd3 O3 Cd2 103.32(11) 1_556 . ?
C1 O3 Cd2 87.2(2) . . ?
C1 O3 Cd3 137.8(3) . 1_556 ?
C1 O4 Cd2 96.6(3) . . ?
C24 O8 Cd1 111.6(3) . . ?
C9 O9 Cd2 92.3(3) . 1_545 ?
C14 N1 Cd1 127.4(3) . . ?
C14 N1 C59 105.1(4) . . ?
C59 N1 Cd1 126.4(3) . . ?
C47 N2 C2 125.6(4) . . ?
C47 N2 C52 108.6(4) . . ?
C52 N2 C2 125.7(4) . . ?
C11 N3 Cd1 126.3(3) . . ?
C47 N3 Cd1 128.0(3) . . ?
C47 N3 C11 105.6(4) . . ?
C16 N4 Cd3 124.1(3) . . ?
C16 N4 C50 104.2(4) . . ?
C50 N4 Cd3 126.5(3) . . ?
C9 O10 Cd2 91.2(3) . 1_545 ?
C49 N5 C31 124.8(4) . . ?
C49 N5 C96 107.6(4) . . ?
C96 N5 C31 127.4(4) . . ?
C46 O11 Cd1 107.9(3) . 1_565 ?
C6 N6 H6 114.4 . . ?
C6 N6 C37 131.1(16) . . ?
C37 N6 H6 114.4 . . ?
C14 N7 C33 125.9(4) . . ?
C14 N7 C83 106.3(4) . . ?
C83 N7 C33 127.7(4) . . ?
C16 N8 C38 107.1(3) . . ?
C16 N8 C42 124.3(4) . . ?
C38 N8 C42 128.3(4) . . ?
C63 O13 Cd3 104.8(3) . 1_556 ?
C10 N9 H9 115.9 . . ?
C77 N9 H9 115.9 . . ?
C77 N9 C10 128.2(4) . . ?
C41 N10 H10 115.8 . . ?
C41 N10 C57 128.3(4) . . ?
C57 N10 H10 115.8 . . ?
C17 N11 H11 116.9 . . ?
C18 N11 H11 116.9 . . ?
C18 N11 C17 126.1(18) . . ?
C44 N12 H12 116.1 . . ?
C44 N12 C62 127.7(4) . . ?
C62 N12 H12 116.1 . . ?
O3 C1 O4 120.9(4) . . ?
O3 C1 C8 120.6(4) . . ?
O4 C1 C8 118.5(4) . . ?
C58 N13 H13 116.9 . . ?
C58 N13 C65 126.3(4) . . ?
C65 N13 H13 116.9 . . ?
C36 C2 N2 119.3(4) . . ?
C36 C2 C48 124.1(4) . . ?
C48 C2 N2 116.7(4) . . ?
C13 C3 C23 118.8(4) . . ?
C13 C3 C44 117.0(4) . . ?
C23 C3 C44 124.2(4) . . ?
C90 O16 Cd3 104.6(4) . . ?
C13 C4 C35 118.9(13) . . ?
C13 C4 C37 124.0(14) . . ?
C35 C4 C37 114.5(15) . . ?
C49 N14 Cd2 118.9(3) . 2_775 ?
C49 N14 C93 104.3(4) . . ?
C93 N14 Cd2 133.7(3) . 2_775 ?
C19 C5 C9 121.4(5) . . ?
C19 C5 C60 119.1(5) . . ?
C60 C5 C9 119.4(5) . . ?
C20 C6 N6 122.0(7) . . ?
C20 C6 N16 112.0(6) . . ?
C25 C6 N6 118.4(7) . . ?
C25 C6 C20 118.9(4) . . ?
C25 C6 N16 128.9(7) . . ?
C31 C7 C12 117.7(4) . . ?
C31 C7 C66 123.3(4) . . ?
C66 C7 C12 118.9(4) . . ?
C21 C8 C1 121.5(4) . . ?
C22 C8 C1 120.4(4) . . ?
C22 C8 C21 118.1(4) . . ?
O9 C9 Cd2 59.7(2) . 1_545 ?
O9 C9 C5 118.9(5) . . ?
O10 C9 Cd2 61.3(3) . 1_545 ?
O10 C9 O9 120.8(4) . . ?
O10 C9 C5 120.2(5) . . ?
C5 C9 Cd2 175.3(3) . 1_545 ?
C54 C10 N9 123.5(4) . . ?
C54 C10 C79 118.8(4) . . ?
C79 C10 N9 117.7(4) . . ?
N3 C11 H11A 124.9 . . ?
C52 C11 N3 110.1(4) . . ?
C52 C11 H11A 124.9 . . ?
C42 C12 C7 119.0(4) . . ?
C42 C12 C67 124.0(4) . . ?
C67 C12 C7 117.0(4) . . ?
C3 C13 H13B 119.2 . . ?
C3 C13 H13A 120.1 . . ?
C3 C13 C106 119.8(7) . . ?
C4 C13 C3 121.7(8) . . ?
C4 C13 H13B 119.2 . . ?
C106 C13 H13A 120.1 . . ?
N1 C14 N7 112.5(4) . . ?
N1 C14 H14 123.8 . . ?
N7 C14 H14 123.8 . . ?
C28 C15 H15 119.1 . . ?
C28 C15 C32 121.8(4) . . ?
C32 C15 H15 119.1 . . ?
N4 C16 N8 112.6(4) . . ?
N4 C16 H16 123.7 . . ?
N8 C16 H16 123.7 . . ?
C53 C17 N11 112.7(10) . . ?
C53 C17 N17 128.1(11) . . ?
C71 C17 N11 127.1(10) . . ?
C71 C17 C53 120.0(5) . . ?
C71 C17 N17 111.8(11) . . ?
O6 C18 C28 120.4(4) . . ?
O6 C18 N17 124.0(11) . . ?
N11 C18 O6 121.9(12) . . ?
N11 C18 C28 117.0(12) . . ?
C28 C18 N17 115.5(11) . . ?
C5 C19 H19 119.7 . . ?
C5 C19 C53 120.7(5) . . ?
C53 C19 H19 119.7 . . ?
C6 C20 H20 119.5 . . ?
C22 C20 C6 121.0(4) . . ?
C22 C20 H20 119.5 . . ?
C8 C21 H21 118.8 . . ?
C25 C21 C8 122.4(4) . . ?
C25 C21 H21 118.8 . . ?
C8 C22 C20 120.2(4) . . ?
C8 C22 H22 119.9 . . ?
C20 C22 H22 119.9 . . ?
C3 C23 H23 119.7 . . ?
C3 C23 C30 120.6(4) . . ?
C30 C23 H23 119.7 . . ?
O1 C24 O8 124.8(4) . . ?
O1 C24 C43 119.0(4) . . ?
O8 C24 C43 116.2(4) . . ?
C6 C25 H25 120.3 . . ?
C21 C25 C6 119.4(4) . . ?
C21 C25 H25 120.3 . . ?
C28 C26 H26 119.9 . . ?
C29 C26 H26 119.9 . . ?
C29 C26 C28 120.1(4) . . ?
C33 C27 C40 117.1(4) 2_659 . ?
C33 C27 C56 124.4(4) 2_659 . ?
C56 C27 C40 118.5(4) . . ?
C15 C28 C18 124.0(4) . . ?
C15 C28 C26 119.1(4) . . ?
C26 C28 C18 116.9(4) . . ?
C26 C29 C39 119.8(4) . . ?
C26 C29 C58 117.8(4) . . ?
C39 C29 C58 122.4(4) . . ?
C23 C30 C77 124.3(4) . . ?
C35 C30 C23 119.7(4) . . ?
C35 C30 C77 116.0(4) . . ?
C7 C31 N5 118.0(4) . . ?
C34 C31 N5 118.3(4) . . ?
C34 C31 C7 123.7(4) . . ?
C15 C32 C39 118.3(4) . . ?
C15 C32 C41 125.7(4) . . ?
C39 C32 C41 116.0(4) . . ?
C27 C33 N7 117.1(4) 2_659 . ?
C40 C33 N7 117.9(4) . . ?
C40 C33 C27 125.0(4) . 2_659 ?
C31 C34 C55 118.9(4) . . ?
C31 C34 C73 123.5(4) . . ?
C73 C34 C55 117.6(4) . . ?
C4 C35 H35A 121.1 . . ?
C30 C35 C4 117.7(9) . . ?
C30 C35 H35A 121.1 . . ?
C30 C35 H35 119.5 . . ?
C106 C35 C30 121.1(8) . . ?
C106 C35 H35 119.5 . . ?
C2 C36 C48 118.1(4) . 2_559 ?
C2 C36 C82 123.5(4) . 2_559 ?
C48 C36 C82 118.4(4) 2_559 2_559 ?
N6 C37 C4 110.7(17) . . ?
O12 C37 N6 121.1(18) . . ?
O12 C37 C4 127.0(16) . . ?
N8 C38 H38 127.4 . . ?
C50 C38 N8 105.1(4) . . ?
C50 C38 H38 127.4 . . ?
C29 C39 H39 119.6 . . ?
C32 C39 C29 120.8(4) . . ?
C32 C39 H39 119.6 . . ?
C33 C40 C27 118.0(4) . . ?
C33 C40 C92 124.7(4) . . ?
C92 C40 C27 117.3(4) . . ?
O5 C41 N10 122.3(4) . . ?
O5 C41 C32 121.4(4) . . ?
N10 C41 C32 116.3(4) . . ?
C12 C42 N8 119.4(4) . . ?
C12 C42 C55 122.9(4) . . ?
C55 C42 N8 117.6(4) . . ?
C72 C43 C24 122.3(4) . . ?
C72 C43 C75 118.7(4) . . ?
C75 C43 C24 118.8(4) . . ?
O14 C44 N12 122.4(4) . . ?
O14 C44 C3 119.8(4) . . ?
N12 C44 C3 117.8(4) . . ?
C61 C45 C63 121.3(4) . . ?
C61 C45 C69 118.6(4) . . ?
C69 C45 C63 120.1(4) . . ?
O11 C46 O15 124.4(5) . . ?
O11 C46 C51 116.4(5) . . ?
O15 C46 C51 119.2(5) . . ?
N2 C47 H47 124.9 . . ?
N3 C47 N2 110.2(4) . . ?
N3 C47 H47 124.9 . . ?
C2 C48 C36 117.8(4) . 2_559 ?
C2 C48 C70 123.4(4) . . ?
C36 C48 C70 118.8(4) 2_559 . ?
N5 C49 H49 124.3 . . ?
N14 C49 N5 111.5(4) . . ?
N14 C49 H49 124.3 . . ?
N4 C50 H50 124.5 . . ?
C38 C50 N4 111.0(4) . . ?
C38 C50 H50 124.5 . . ?
C78 C51 C46 119.9(5) . . ?
C78 C51 C86 116.4(5) . . ?
C86 C51 C46 123.7(5) . . ?
N2 C52 C11 105.4(5) . . ?
N2 C52 H52 127.3 . . ?
C11 C52 H52 127.3 . . ?
C17 C53 C19 120.4(5) . . ?
C17 C53 H53 119.8 . . ?
C19 C53 H53 119.8 . . ?
C10 C54 H54 119.8 . . ?
C10 C54 C75 120.4(4) . . ?
C75 C54 H54 119.8 . . ?
C42 C55 C34 117.7(4) . . ?
C42 C55 C64 124.0(4) . . ?
C64 C55 C34 118.2(4) . . ?
C27 C56 H56 119.6 . . ?
C87 C56 C27 120.8(5) . . ?
C87 C56 H56 119.6 . . ?
C74 C57 N10 124.7(4) . . ?
C74 C57 C81 118.1(4) . . ?
C81 C57 N10 117.2(4) . . ?
O7 C58 N13 123.3(4) . . ?
O7 C58 C29 121.6(4) . . ?
N13 C58 C29 115.1(4) . . ?
N1 C59 H59 125.0 . . ?
N1 C59 C83 110.0(5) . . ?
C83 C59 H59 125.0 . . ?
C5 C60 H60 120.3 . . ?
C5 C60 C71 119.3(5) . . ?
C71 C60 H60 120.3 . . ?
C45 C61 H61 119.2 . . ?
C45 C61 C74 121.7(4) . . ?
C74 C61 H61 119.2 . . ?
C80 C62 N12 117.6(4) . . ?
C80 C62 C97 119.2(5) . . ?
C97 C62 N12 123.2(4) . . ?
O2 C63 O13 121.4(4) . . ?
O2 C63 C45 120.0(4) . . ?
O13 C63 C45 118.5(5) . . ?
C55 C64 H64 119.1 . . ?
C84 C64 C55 121.8(5) . . ?
C84 C64 H64 119.1 . . ?
C68 C65 N13 120.3(5) . . ?
C98 C65 N13 119.9(5) . . ?
C98 C65 C68 119.7(5) . . ?
C7 C66 H66 119.3 . . ?
C85 C66 C7 121.5(4) . . ?
C85 C66 H66 119.3 . . ?
C12 C67 H67 119.1 . . ?
C76 C67 C12 121.8(4) . . ?
C76 C67 H67 119.1 . . ?
C65 C68 H68 120.9 . . ?
C91 C68 C65 118.3(5) . . ?
C91 C68 H68 120.9 . . ?
C45 C69 H69 119.9 . . ?
C81 C69 C45 120.2(4) . . ?
C81 C69 H69 119.9 . . ?
C48 C70 H70 119.6 . . ?
C95 C70 C48 120.7(5) . . ?
C95 C70 H70 119.6 . . ?
C17 C71 C60 120.4(5) . . ?
C17 C71 H71 119.8 . . ?
C60 C71 H71 119.8 . . ?
C43 C72 H72 119.3 . . ?
C43 C72 C79 121.5(4) . . ?
C79 C72 H72 119.3 . . ?
C34 C73 H73 119.2 . . ?
C99 C73 C34 121.6(5) . . ?
C99 C73 H73 119.2 . . ?
C57 C74 C61 120.1(4) . . ?
C57 C74 H74 120.0 . . ?
C61 C74 H74 120.0 . . ?
C43 C75 H75 119.8 . . ?
C54 C75 C43 120.4(4) . . ?
C54 C75 H75 119.8 . . ?
C67 C76 H76 119.5 . . ?
C67 C76 C85 121.0(5) . . ?
C85 C76 H76 119.5 . . ?
N9 C77 C30 117.7(4) . . ?
N9 C77 O18 110.7(8) . . ?
O18 C77 C30 118.5(9) . . ?
O22 C77 N9 122.3(5) . . ?
O22 C77 C30 118.8(5) . . ?
C51 C78 H78 118.0 . . ?
C51 C78 C97 123.9(5) . . ?
C97 C78 H78 118.0 . . ?
C10 C79 H79 119.9 . . ?
C72 C79 C10 120.2(4) . . ?
C72 C79 H79 119.9 . . ?
C62 C80 H80 119.8 . . ?
C86 C80 C62 120.3(5) . . ?
C86 C80 H80 119.8 . . ?
C57 C81 H81 119.3 . . ?
C69 C81 C57 121.4(5) . . ?
C69 C81 H81 119.3 . . ?
C36 C82 H82 120.0 2_559 . ?
C89 C82 C36 119.9(5) . 2_559 ?
C89 C82 H82 120.0 . . ?
N7 C83 H83 127.0 . . ?
C59 C83 N7 106.1(5) . . ?
C59 C83 H83 127.0 . . ?
C64 C84 H84 119.8 . . ?
C64 C84 C99 120.3(5) . . ?
C99 C84 H84 119.8 . . ?
C66 C85 C76 119.7(5) . . ?
C66 C85 H85 120.1 . . ?
C76 C85 H85 120.1 . . ?
C101 N15 C103 114.0(7) . . ?
C102 N15 C101 118.6(7) . . ?
C102 N15 C103 127.4(9) . . ?
C51 C86 H86 119.0 . . ?
C80 C86 C51 121.9(5) . . ?
C80 C86 H86 119.0 . . ?
C56 C87 H87 119.7 . . ?
C56 C87 C100 120.6(5) . . ?
C100 C87 H87 119.7 . . ?
C91 C88 C90 117.8(6) . . ?
C94 C88 C90 124.0(6) . . ?
C94 C88 C91 118.1(5) . . ?
C82 C89 H89 119.4 . . ?
C82 C89 C95 121.3(5) . . ?
C95 C89 H89 119.4 . . ?
O16 C90 C88 118.1(7) . . ?
O16 C90 O19 124.6(6) . . ?
O19 C90 C88 117.3(7) . . ?
C68 C91 C88 122.4(5) . . ?
C68 C91 H91 118.8 . . ?
C88 C91 H91 118.8 . . ?
C40 C92 H92 119.3 . . ?
C100 C92 C40 121.3(5) . . ?
C100 C92 H92 119.3 . . ?
N14 C93 H93 124.5 . . ?
C96 C93 N14 111.0(5) . . ?
C96 C93 H93 124.5 . . ?
C88 C94 H94 119.5 . . ?
C88 C94 C98 121.0(6) . . ?
C98 C94 H94 119.5 . . ?
C70 C95 C89 120.9(5) . . ?
C70 C95 H95 119.6 . . ?
C89 C95 H95 119.6 . . ?
N5 C96 H96 127.2 . . ?
C93 C96 N5 105.7(5) . . ?
C93 C96 H96 127.2 . . ?
C62 C97 H97 120.9 . . ?
C78 C97 C62 118.2(4) . . ?
C78 C97 H97 120.9 . . ?
C65 C98 C94 120.3(5) . . ?
C65 C98 H98 119.8 . . ?
C94 C98 H98 119.8 . . ?
C73 C99 C84 120.4(5) . . ?
C73 C99 H99 119.8 . . ?
C84 C99 H99 119.8 . . ?
C87 C100 H100 119.3 . . ?
C92 C100 C87 121.4(5) . . ?
C92 C100 H100 119.3 . . ?
Cd3 O1W H1WA 129(3) . . ?
Cd3 O1W H1WB 128(3) . . ?
H1WA O1W H1WB 99(4) . . ?
N15 C101 H10A 109.5 . . ?
N15 C101 H10B 109.5 . . ?
N15 C101 H10C 109.5 . . ?
H10A C101 H10B 109.5 . . ?
H10A C101 H10C 109.5 . . ?
H10B C101 H10C 109.5 . . ?
O17 C102 N15 122.5(8) . . ?
O17 C102 C104 121.3(8) . . ?
N15 C102 C104 116.1(8) . . ?
N15 C103 H10D 109.5 . . ?
N15 C103 H10E 109.5 . . ?
N15 C103 H10F 109.5 . . ?
H10D C103 H10E 109.5 . . ?
H10D C103 H10F 109.5 . . ?
H10E C103 H10F 109.5 . . ?
C102 C104 H10G 109.5 . . ?
C102 C104 H10H 109.5 . . ?
C102 C104 H10I 109.5 . . ?
H10G C104 H10H 109.5 . . ?
H10G C104 H10I 109.5 . . ?
H10H C104 H10I 109.5 . . ?
C6 N16 H16A 118.0 . . ?
C105 N16 C6 124.0(13) . . ?
C105 N16 H16A 118.0 . . ?
O12 C105 N16 127.1(13) . . ?
O12 C105 C106 120.0(11) . . ?
N16 C105 C106 112.8(14) . . ?
C13 C106 C105 119.8(11) . . ?
C35 C106 C13 117.8(11) . . ?
C35 C106 C105 120.6(14) . . ?
C17 N17 C18 113.6(18) . . ?
C17 N17 H17 123.2 . . ?
C18 N17 H17 123.2 . . ?

loop_
_geom_bond_atom_site_label_1
_geom_bond_atom_site_label_2
_geom_bond_distance
_geom_bond_site_symmetry_2
_geom_bond_publ_flag
Cd1 O8 2.164(3) . ?
Cd1 N1 2.222(3) . ?
Cd1 N3 2.276(4) . ?
Cd1 O11 2.173(3) 1_545 ?
Cd2 O2 2.249(4) . ?
Cd2 O3 2.472(3) . ?
Cd2 O4 2.265(3) . ?
Cd2 O9 2.315(3) 1_565 ?
Cd2 O10 2.349(3) 1_565 ?
Cd2 N14 2.247(4) 2_775 ?
Cd2 C9 2.679(5) 1_565 ?
Cd3 O3 2.388(3) 1_554 ?
Cd3 N4 2.199(4) . ?
Cd3 O13 2.235(3) 1_554 ?
Cd3 O16 2.185(3) . ?
Cd3 O1W 2.475(5) . ?
O1 C24 1.242(5) . ?
O2 C63 1.256(5) . ?
O3 C1 1.261(5) . ?
O4 C1 1.267(5) . ?
O5 C41 1.217(4) . ?
O6 C18 1.220(5) . ?
O7 C58 1.215(5) . ?
O8 C24 1.249(5) . ?
O9 C9 1.259(6) . ?
N1 C14 1.297(5) . ?
N1 C59 1.344(6) . ?
N2 C2 1.454(5) . ?
N2 C47 1.344(6) . ?
N2 C52 1.357(6) . ?
N3 C11 1.368(6) . ?
N3 C47 1.329(5) . ?
N4 C16 1.303(5) . ?
N4 C50 1.380(6) . ?
O10 C9 1.240(6) . ?
N5 C31 1.452(5) . ?
N5 C49 1.334(5) . ?
N5 C96 1.367(6) . ?
O11 C46 1.224(5) . ?
N6 H6 0.8600 . ?
N6 C6 1.421(15) . ?
N6 C37 1.42(2) . ?
O12 C37 1.11(2) . ?
O12 C105 1.293(16) . ?
N7 C14 1.326(5) . ?
N7 C33 1.460(5) . ?
N7 C83 1.352(6) . ?
N8 C16 1.341(5) . ?
N8 C38 1.373(5) . ?
N8 C42 1.441(5) . ?
O13 C63 1.259(5) . ?
O14 C44 1.225(5) . ?
N9 H9 0.8600 . ?
N9 C10 1.425(5) . ?
N9 C77 1.339(5) . ?
N10 H10 0.8600 . ?
N10 C41 1.354(5) . ?
N10 C57 1.404(5) . ?
N11 H11 0.8600 . ?
N11 C17 1.53(2) . ?
N11 C18 1.18(2) . ?
N12 H12 0.8600 . ?
N12 C44 1.355(5) . ?
N12 C62 1.423(6) . ?
C1 C8 1.493(5) . ?
O15 C46 1.240(6) . ?
N13 H13 0.8600 . ?
N13 C58 1.346(5) . ?
N13 C65 1.408(5) . ?
C2 C36 1.371(6) . ?
C2 C48 1.391(6) . ?
C3 C13 1.389(5) . ?
C3 C23 1.391(5) . ?
C3 C44 1.491(6) . ?
O16 C90 1.192(8) . ?
C4 C13 1.32(2) . ?
C4 C35 1.466(16) . ?
C4 C37 1.54(3) . ?
O17 C102 1.255(8) . ?
N14 C49 1.330(5) . ?
N14 C93 1.371(6) . ?
C5 C9 1.494(6) . ?
C5 C19 1.365(6) . ?
C5 C60 1.373(7) . ?
C6 C20 1.386(6) . ?
C6 C25 1.380(6) . ?
C6 N16 1.433(14) . ?
C7 C12 1.437(5) . ?
C7 C31 1.390(6) . ?
C7 C66 1.410(6) . ?
C8 C21 1.381(6) . ?
C8 C22 1.378(6) . ?
C10 C54 1.376(6) . ?
C10 C79 1.383(6) . ?
C11 H11A 0.9300 . ?
C11 C52 1.361(6) . ?
C12 C42 1.391(6) . ?
C12 C67 1.431(6) . ?
C13 H13B 0.9300 . ?
C13 H13A 0.9300 . ?
C13 C106 1.436(18) . ?
C14 H14 0.9300 . ?
C15 H15 0.9300 . ?
C15 C28 1.378(6) . ?
C15 C32 1.380(5) . ?
C16 H16 0.9300 . ?
C17 C53 1.362(6) . ?
C17 C71 1.339(7) . ?
C17 N17 1.37(3) . ?
C18 C28 1.496(6) . ?
C18 N17 1.51(2) . ?
C19 H19 0.9300 . ?
C19 C53 1.380(6) . ?
C20 H20 0.9300 . ?
C20 C22 1.378(5) . ?
C21 H21 0.9300 . ?
C21 C25 1.367(6) . ?
C22 H22 0.9300 . ?
C23 H23 0.9300 . ?
C23 C30 1.392(6) . ?
C24 C43 1.519(6) . ?
C25 H25 0.9300 . ?
C26 H26 0.9300 . ?
C26 C28 1.391(5) . ?
C26 C29 1.375(5) . ?
C27 C33 1.390(6) 2_659 ?
C27 C40 1.444(6) . ?
C27 C56 1.417(6) . ?
C29 C39 1.393(6) . ?
C29 C58 1.504(6) . ?
C30 C35 1.379(5) . ?
C30 C77 1.487(6) . ?
C31 C34 1.373(6) . ?
C32 C39 1.385(5) . ?
C32 C41 1.488(6) . ?
C33 C40 1.381(6) . ?
C34 C55 1.448(6) . ?
C34 C73 1.437(6) . ?
C35 H35A 0.9300 . ?
C35 H35 0.9300 . ?
C35 C106 1.365(14) . ?
C36 C48 1.422(6) 2_559 ?
C36 C82 1.431(6) 2_559 ?
C38 H38 0.9300 . ?
C38 C50 1.348(6) . ?
C39 H39 0.9300 . ?
C40 C92 1.424(6) . ?
C42 C55 1.392(6) . ?
C43 C72 1.356(6) . ?
C43 C75 1.386(6) . ?
C45 C61 1.366(6) . ?
C45 C63 1.491(6) . ?
C45 C69 1.390(6) . ?
C46 C51 1.511(7) . ?
C47 H47 0.9300 . ?
C48 C70 1.433(6) . ?
C49 H49 0.9300 . ?
C50 H50 0.9300 . ?
C51 C78 1.366(6) . ?
C51 C86 1.396(7) . ?
C52 H52 0.9300 . ?
C53 H53 0.9300 . ?
C54 H54 0.9300 . ?
C54 C75 1.382(6) . ?
C55 C64 1.421(7) . ?
C56 H56 0.9300 . ?
C56 C87 1.351(7) . ?
C57 C74 1.376(6) . ?
C57 C81 1.399(6) . ?
C59 H59 0.9300 . ?
C59 C83 1.346(6) . ?
C60 H60 0.9300 . ?
C60 C71 1.414(7) . ?
C61 H61 0.9300 . ?
C61 C74 1.376(6) . ?
C62 C80 1.391(6) . ?
C62 C97 1.393(6) . ?
C64 H64 0.9300 . ?
C64 C84 1.363(7) . ?
C65 C68 1.395(7) . ?
C65 C98 1.357(7) . ?
C66 H66 0.9300 . ?
C66 C85 1.360(7) . ?
C67 H67 0.9300 . ?
C67 C76 1.337(6) . ?
C68 H68 0.9300 . ?
C68 C91 1.373(6) . ?
C69 H69 0.9300 . ?
C69 C81 1.355(6) . ?
C70 H70 0.9300 . ?
C70 C95 1.344(7) . ?
C71 H71 0.9300 . ?
C72 H72 0.9300 . ?
C72 C79 1.376(5) . ?
C73 H73 0.9300 . ?
C73 C99 1.361(7) . ?
C74 H74 0.9300 . ?
C75 H75 0.9300 . ?
O18 C77 1.36(2) . ?
C76 H76 0.9300 . ?
C76 C85 1.404(6) . ?
C77 O22 1.236(7) . ?
C78 H78 0.9300 . ?
C78 C97 1.387(6) . ?
C79 H79 0.9300 . ?
C80 H80 0.9300 . ?
C80 C86 1.369(7) . ?
C81 H81 0.9300 . ?
C82 H82 0.9300 . ?
C82 C89 1.369(7) . ?
C83 H83 0.9300 . ?
C84 H84 0.9300 . ?
C84 C99 1.409(7) . ?
C85 H85 0.9300 . ?
N15 C101 1.487(9) . ?
N15 C102 1.272(9) . ?
N15 C103 1.490(8) . ?
C86 H86 0.9300 . ?
C87 H87 0.9300 . ?
C87 C100 1.391(8) . ?
C88 C90 1.526(7) . ?
C88 C91 1.375(8) . ?
C88 C94 1.356(8) . ?
C89 H89 0.9300 . ?
C89 C95 1.393(7) . ?
C90 O19 1.198(8) . ?
C91 H91 0.9300 . ?
C92 H92 0.9300 . ?
C92 C100 1.335(7) . ?
C93 H93 0.9300 . ?
C93 C96 1.342(6) . ?
C94 H94 0.9300 . ?
C94 C98 1.387(6) . ?
C95 H95 0.9300 . ?
C96 H96 0.9300 . ?
C97 H97 0.9300 . ?
C98 H98 0.9300 . ?
C99 H99 0.9300 . ?
C100 H100 0.9300 . ?
O1W H1WA 0.922(19) . ?
O1W H1WB 0.918(19) . ?
C101 H10A 0.9600 . ?
C101 H10B 0.9600 . ?
C101 H10C 0.9600 . ?
C102 C104 1.486(10) . ?
C103 H10D 0.9600 . ?
C103 H10E 0.9600 . ?
C103 H10F 0.9600 . ?
C104 H10G 0.9600 . ?
C104 H10H 0.9600 . ?
C104 H10I 0.9600 . ?
N16 H16A 0.8600 . ?
N16 C105 1.342(18) . ?
C105 C106 1.48(2) . ?
N17 H17 0.8600 . ?

loop_
_geom_torsion_atom_site_label_1
_geom_torsion_atom_site_label_2
_geom_torsion_atom_site_label_3
_geom_torsion_atom_site_label_4
_geom_torsion
_geom_torsion_site_symmetry_1
_geom_torsion_site_symmetry_2
_geom_torsion_site_symmetry_3
_geom_torsion_site_symmetry_4
_geom_torsion_publ_flag
Cd1 O8 C24 O1 -17.1(6) . . . . ?
Cd1 O8 C24 C43 161.9(3) . . . . ?
Cd1 N1 C14 N7 168.0(3) . . . . ?
Cd1 N1 C59 C83 -167.3(4) . . . . ?
Cd1 N3 C11 C52 177.7(3) . . . . ?
Cd1 N3 C47 N2 -177.6(3) . . . . ?
Cd1 O11 C46 O15 -0.2(6) 1_565 . . . ?
Cd1 O11 C46 C51 179.6(3) 1_565 . . . ?
Cd2 O2 C63 O13 -91.7(6) . . . . ?
Cd2 O2 C63 C45 89.4(5) . . . . ?
Cd2 O3 C1 O4 3.5(4) . . . . ?
Cd2 O3 C1 C8 -176.6(4) . . . . ?
Cd2 O4 C1 O3 -3.9(5) . . . . ?
Cd2 O4 C1 C8 176.2(3) . . . . ?
Cd2 O9 C9 O10 4.3(5) 1_545 . . . ?
Cd2 O9 C9 C5 -174.8(3) 1_545 . . . ?
Cd2 O10 C9 O9 -4.2(5) 1_545 . . . ?
Cd2 O10 C9 C5 174.9(4) 1_545 . . . ?
Cd2 N14 C49 N5 162.6(3) 2_775 . . . ?
Cd2 N14 C93 C96 -157.7(4) 2_775 . . . ?
Cd3 O3 C1 O4 -103.3(5) 1_556 . . . ?
Cd3 O3 C1 C8 76.6(6) 1_556 . . . ?
Cd3 N4 C16 N8 -155.6(3) . . . . ?
Cd3 N4 C50 C38 154.4(4) . . . . ?
Cd3 O13 C63 O2 -6.3(6) 1_556 . . . ?
Cd3 O13 C63 C45 172.6(4) 1_556 . . . ?
Cd3 O16 C90 C88 -178.2(6) . . . . ?
Cd3 O16 C90 O19 0.2(11) . . . . ?
O1 C24 C43 C72 0.6(7) . . . . ?
O1 C24 C43 C75 176.5(4) . . . . ?
O3 C1 C8 C21 -178.6(5) . . . . ?
O3 C1 C8 C22 1.7(7) . . . . ?
O4 C1 C8 C21 1.4(7) . . . . ?
O4 C1 C8 C22 -178.4(4) . . . . ?
O6 C18 C28 C15 142.1(5) . . . . ?
O6 C18 C28 C26 -40.3(7) . . . . ?
O6 C18 N17 C17 -8(2) . . . . ?
O8 C24 C43 C72 -178.4(5) . . . . ?
O8 C24 C43 C75 -2.5(7) . . . . ?
N1 C59 C83 N7 -1.6(7) . . . . ?
N2 C2 C36 C48 -179.2(4) . . . 2_559 ?
N2 C2 C36 C82 -0.5(8) . . . 2_559 ?
N2 C2 C48 C36 179.2(4) . . . 2_559 ?
N2 C2 C48 C70 -1.6(7) . . . . ?
N3 C11 C52 N2 -0.3(5) . . . . ?
N5 C31 C34 C55 -179.4(4) . . . . ?
N5 C31 C34 C73 1.2(8) . . . . ?
O11 C46 C51 C78 -4.1(7) . . . . ?
O11 C46 C51 C86 177.0(5) . . . . ?
N6 C6 C20 C22 -170.0(7) . . . . ?
N6 C6 C25 C21 169.7(7) . . . . ?
O12 C105 C106 C13 -123.2(14) . . . . ?
O12 C105 C106 C35 41.0(19) . . . . ?
N7 C33 C40 C27 -177.9(4) . . . . ?
N7 C33 C40 C92 4.8(7) . . . . ?
N8 C38 C50 N4 0.9(6) . . . . ?
N8 C42 C55 C34 176.6(4) . . . . ?
N8 C42 C55 C64 -3.5(8) . . . . ?
N9 C10 C54 C75 178.1(5) . . . . ?
N9 C10 C79 C72 -179.4(4) . . . . ?
N10 C57 C74 C61 -178.1(5) . . . . ?
N10 C57 C81 C69 178.1(5) . . . . ?
N11 C17 C53 C19 175.0(11) . . . . ?
N11 C17 C71 C60 -173.3(12) . . . . ?
N11 C18 C28 C15 -28.7(16) . . . . ?
N11 C18 C28 C26 149.0(15) . . . . ?
N12 C62 C80 C86 -175.8(5) . . . . ?
N12 C62 C97 C78 174.9(5) . . . . ?
C1 C8 C21 C25 179.8(5) . . . . ?
C1 C8 C22 C20 179.5(4) . . . . ?
O15 C46 C51 C78 175.7(5) . . . . ?
O15 C46 C51 C86 -3.2(8) . . . . ?
N13 C65 C68 C91 177.0(5) . . . . ?
N13 C65 C98 C94 -174.4(5) . . . . ?
C2 N2 C47 N3 176.8(4) . . . . ?
C2 N2 C52 C11 -176.4(4) . . . . ?
C2 C48 C70 C95 179.6(5) . . . . ?
C3 C13 C106 C35 16.9(14) . . . . ?
C3 C13 C106 C105 -178.5(9) . . . . ?
C3 C23 C30 C35 -0.2(7) . . . . ?
C3 C23 C30 C77 177.9(5) . . . . ?
N14 C93 C96 N5 -1.7(7) . . . . ?
C5 C19 C53 C17 -0.3(7) . . . . ?
C5 C60 C71 C17 -1.9(8) . . . . ?
C6 N6 C37 O12 2(2) . . . . ?
C6 N6 C37 C4 170.2(11) . . . . ?
C6 C20 C22 C8 0.6(7) . . . . ?
C6 N16 C105 O12 6(2) . . . . ?
C6 N16 C105 C106 -171.1(11) . . . . ?
C7 C12 C42 N8 -177.3(4) . . . . ?
C7 C12 C42 C55 0.4(7) . . . . ?
C7 C12 C67 C76 -1.3(7) . . . . ?
C7 C31 C34 C55 -1.3(8) . . . . ?
C7 C31 C34 C73 179.3(5) . . . . ?
C7 C66 C85 C76 0.3(8) . . . . ?
C8 C21 C25 C6 0.8(8) . . . . ?
C9 C5 C19 C53 -176.4(4) . . . . ?
C9 C5 C60 C71 177.5(5) . . . . ?
C10 N9 C77 C30 -175.6(5) . . . . ?
C10 N9 C77 O18 -34.7(13) . . . . ?
C10 N9 C77 O22 16.8(11) . . . . ?
C10 C54 C75 C43 1.7(8) . . . . ?
C11 N3 C47 N2 -0.6(5) . . . . ?
C12 C7 C31 N5 178.6(4) . . . . ?
C12 C7 C31 C34 0.5(7) . . . . ?
C12 C7 C66 C85 -0.4(8) . . . . ?
C12 C42 C55 C34 -1.2(7) . . . . ?
C12 C42 C55 C64 178.7(5) . . . . ?
C12 C67 C76 C85 1.3(8) . . . . ?
C13 C3 C23 C30 0.8(7) . . . . ?
C13 C3 C44 O14 3.0(7) . . . . ?
C13 C3 C44 N12 -178.5(4) . . . . ?
C13 C4 C35 C30 18.0(14) . . . . ?
C13 C4 C37 N6 33.2(19) . . . . ?
C13 C4 C37 O12 -159.4(15) . . . . ?
C14 N1 C59 C83 1.2(6) . . . . ?
C14 N7 C33 C27 -106.5(5) . . . 2_659 ?
C14 N7 C33 C40 72.9(6) . . . . ?
C14 N7 C83 C59 1.3(6) . . . . ?
C15 C32 C39 C29 1.7(7) . . . . ?
C15 C32 C41 O5 173.8(5) . . . . ?
C15 C32 C41 N10 -6.1(7) . . . . ?
C16 N4 C50 C38 -0.8(6) . . . . ?
C16 N8 C38 C50 -0.6(6) . . . . ?
C16 N8 C42 C12 121.5(5) . . . . ?
C16 N8 C42 C55 -56.3(7) . . . . ?
C17 N11 C18 O6 20(3) . . . . ?
C17 N11 C18 C28 -169.2(16) . . . . ?
C18 N11 C17 C53 -72(3) . . . . ?
C18 N11 C17 C71 104(2) . . . . ?
C19 C5 C9 O9 165.7(4) . . . . ?
C19 C5 C9 O10 -13.4(7) . . . . ?
C19 C5 C60 C71 0.5(8) . . . . ?
C20 C6 C25 C21 -0.3(8) . . . . ?
C20 C6 N16 C105 -171.6(11) . . . . ?
C21 C8 C22 C20 -0.2(7) . . . . ?
C22 C8 C21 C25 -0.5(8) . . . . ?
C23 C3 C13 C4 8.9(10) . . . . ?
C23 C3 C13 C106 -9.1(9) . . . . ?
C23 C3 C44 O14 -176.9(5) . . . . ?
C23 C3 C44 N12 1.6(7) . . . . ?
C23 C30 C35 C4 -8.8(9) . . . . ?
C23 C30 C35 C106 8.4(10) . . . . ?
C23 C30 C77 N9 -5.1(8) . . . . ?
C23 C30 C77 O18 -142.9(11) . . . . ?
C23 C30 C77 O22 162.9(7) . . . . ?
C24 C43 C72 C79 173.5(4) . . . . ?
C24 C43 C75 C54 -175.0(5) . . . . ?
C25 C6 C20 C22 -0.3(7) . . . . ?
C25 C6 N16 C105 3.2(17) . . . . ?
C26 C29 C39 C32 1.0(7) . . . . ?
C26 C29 C58 O7 21.5(7) . . . . ?
C26 C29 C58 N13 -156.7(4) . . . . ?
C27 C33 C40 C27 1.4(8) 2_659 . . . ?
C27 C33 C40 C92 -175.9(5) 2_659 . . . ?
C27 C40 C92 C100 1.4(8) . . . . ?
C27 C56 C87 C100 -0.9(10) . . . . ?
C28 C15 C32 C39 -3.2(7) . . . . ?
C28 C15 C32 C41 178.3(4) . . . . ?
C28 C18 N17 C17 176.5(12) . . . . ?
C28 C26 C29 C39 -2.3(7) . . . . ?
C28 C26 C29 C58 178.9(4) . . . . ?
C29 C26 C28 C15 0.8(7) . . . . ?
C29 C26 C28 C18 -177.0(4) . . . . ?
C30 C35 C106 C13 -16.5(14) . . . . ?
C30 C35 C106 C105 179.0(10) . . . . ?
C31 N5 C49 N14 -176.7(4) . . . . ?
C31 N5 C96 C93 177.2(5) . . . . ?
C31 C7 C12 C42 0.0(7) . . . . ?
C31 C7 C12 C67 180.0(4) . . . . ?
C31 C7 C66 C85 -179.5(5) . . . . ?
C31 C34 C55 C42 1.5(7) . . . . ?
C31 C34 C55 C64 -178.4(5) . . . . ?
C31 C34 C73 C99 179.3(5) . . . . ?
C32 C15 C28 C18 179.6(4) . . . . ?
C32 C15 C28 C26 2.0(7) . . . . ?
C33 N7 C14 N1 176.2(4) . . . . ?
C33 N7 C83 C59 -175.4(5) . . . . ?
C33 C27 C40 C33 -1.3(8) 2_659 . . . ?
C33 C27 C40 C92 176.2(5) 2_659 . . . ?
C33 C27 C56 C87 -176.3(6) 2_659 . . . ?
C33 C40 C92 C100 178.8(5) . . . . ?
C34 C55 C64 C84 -1.2(8) . . . . ?
C34 C73 C99 C84 -0.7(9) . . . . ?
C35 C4 C13 C3 -18.1(15) . . . . ?
C35 C4 C37 N6 -128.3(13) . . . . ?
C35 C4 C37 O12 39(2) . . . . ?
C35 C30 C77 N9 173.0(5) . . . . ?
C35 C30 C77 O18 35.2(13) . . . . ?
C35 C30 C77 O22 -18.9(10) . . . . ?
C36 C2 C48 C36 -2.4(8) . . . 2_559 ?
C36 C2 C48 C70 176.8(5) . . . . ?
C36 C48 C70 C95 -1.2(8) 2_559 . . . ?
C36 C82 C89 C95 -0.9(9) 2_559 . . . ?
C37 N6 C6 C20 -163.3(12) . . . . ?
C37 N6 C6 C25 27.0(17) . . . . ?
C37 C4 C13 C3 -178.8(10) . . . . ?
C37 C4 C35 C30 -179.5(9) . . . . ?
C38 N8 C16 N4 0.1(6) . . . . ?
C38 N8 C42 C12 -65.4(7) . . . . ?
C38 N8 C42 C55 116.8(6) . . . . ?
C39 C29 C58 O7 -157.2(5) . . . . ?
C39 C29 C58 N13 24.5(7) . . . . ?
C39 C32 C41 O5 -4.7(7) . . . . ?
C39 C32 C41 N10 175.4(4) . . . . ?
C40 C27 C56 C87 2.4(8) . . . . ?
C40 C92 C100 C87 0.1(10) . . . . ?
C41 N10 C57 C74 7.8(8) . . . . ?
C41 N10 C57 C81 -171.2(5) . . . . ?
C41 C32 C39 C29 -179.7(4) . . . . ?
C42 N8 C16 N4 174.5(4) . . . . ?
C42 N8 C38 C50 -174.7(5) . . . . ?
C42 C12 C67 C76 178.7(5) . . . . ?
C42 C55 C64 C84 178.9(5) . . . . ?
C43 C72 C79 C10 1.1(8) . . . . ?
C44 N12 C62 C80 177.2(5) . . . . ?
C44 N12 C62 C97 -0.3(9) . . . . ?
C44 C3 C13 C4 -171.0(8) . . . . ?
C44 C3 C13 C106 171.0(8) . . . . ?
C44 C3 C23 C30 -179.3(5) . . . . ?
C45 C61 C74 C57 0.0(8) . . . . ?
C45 C69 C81 C57 0.2(9) . . . . ?
C46 C51 C78 C97 -178.8(5) . . . . ?
C46 C51 C86 C80 178.0(5) . . . . ?
C47 N2 C2 C36 93.8(6) . . . . ?
C47 N2 C2 C48 -87.8(6) . . . . ?
C47 N2 C52 C11 0.0(5) . . . . ?
C47 N3 C11 C52 0.6(5) . . . . ?
C48 C2 C36 C48 2.4(8) . . . 2_559 ?
C48 C2 C36 C82 -178.8(5) . . . 2_559 ?
C48 C70 C95 C89 -0.6(9) . . . . ?
C49 N5 C31 C7 -109.5(6) . . . . ?
C49 N5 C31 C34 68.8(7) . . . . ?
C49 N5 C96 C93 1.6(7) . . . . ?
C49 N14 C93 C96 1.1(7) . . . . ?
C50 N4 C16 N8 0.4(6) . . . . ?
C51 C78 C97 C62 1.6(9) . . . . ?
C52 N2 C2 C36 -90.4(6) . . . . ?
C52 N2 C2 C48 88.1(6) . . . . ?
C52 N2 C47 N3 0.4(5) . . . . ?
C53 C17 C71 C60 2.1(8) . . . . ?
C53 C17 N17 C18 -54(2) . . . . ?
C54 C10 C79 C72 1.6(8) . . . . ?
C55 C34 C73 C99 -0.2(8) . . . . ?
C55 C64 C84 C99 0.3(9) . . . . ?
C56 C27 C40 C33 179.9(5) . . . . ?
C56 C27 C40 C92 -2.6(7) . . . . ?
C56 C87 C100 C92 -0.4(10) . . . . ?
C57 N10 C41 O5 -1.3(8) . . . . ?
C57 N10 C41 C32 178.6(4) . . . . ?
C58 N13 C65 C68 34.7(8) . . . . ?
C58 N13 C65 C98 -146.4(6) . . . . ?
C58 C29 C39 C32 179.8(4) . . . . ?
C59 N1 C14 N7 -0.4(5) . . . . ?
C60 C5 C9 O9 -11.2(7) . . . . ?
C60 C5 C9 O10 169.7(5) . . . . ?
C60 C5 C19 C53 0.5(7) . . . . ?
C61 C45 C63 O2 6.8(8) . . . . ?
C61 C45 C63 O13 -172.2(5) . . . . ?
C61 C45 C69 C81 0.7(9) . . . . ?
C62 N12 C44 O14 7.0(8) . . . . ?
C62 N12 C44 C3 -171.5(5) . . . . ?
C62 C80 C86 C51 0.0(10) . . . . ?
C63 C45 C61 C74 -178.5(5) . . . . ?
C63 C45 C69 C81 178.5(5) . . . . ?
C64 C84 C99 C73 0.7(10) . . . . ?
C65 N13 C58 O7 6.6(9) . . . . ?
C65 N13 C58 C29 -175.2(5) . . . . ?
C65 C68 C91 C88 -1.3(9) . . . . ?
C66 C7 C12 C42 -179.2(4) . . . . ?
C66 C7 C12 C67 0.8(7) . . . . ?
C66 C7 C31 N5 -2.3(7) . . . . ?
C66 C7 C31 C34 179.6(5) . . . . ?
C67 C12 C42 N8 2.7(7) . . . . ?
C67 C12 C42 C55 -179.6(5) . . . . ?
C67 C76 C85 C66 -0.8(8) . . . . ?
C68 C65 C98 C94 4.5(9) . . . . ?
C69 C45 C61 C74 -0.7(8) . . . . ?
C69 C45 C63 O2 -170.9(5) . . . . ?
C69 C45 C63 O13 10.1(8) . . . . ?
C71 C17 C53 C19 -1.0(7) . . . . ?
C71 C17 N17 C18 127.5(13) . . . . ?
C72 C43 C75 C54 1.1(8) . . . . ?
C73 C34 C55 C42 -179.0(5) . . . . ?
C73 C34 C55 C64 1.1(7) . . . . ?
C74 C57 C81 C69 -0.9(9) . . . . ?
C75 C43 C72 C79 -2.4(8) . . . . ?
C77 N9 C10 C54 -6.1(8) . . . . ?
C77 N9 C10 C79 175.0(5) . . . . ?
C77 C30 C35 C4 173.0(8) . . . . ?
C77 C30 C35 C106 -169.8(8) . . . . ?
C78 C51 C86 C80 -0.9(9) . . . . ?
C79 C10 C54 C75 -3.0(8) . . . . ?
C80 C62 C97 C78 -2.5(9) . . . . ?
C81 C57 C74 C61 0.9(8) . . . . ?
C82 C89 C95 C70 1.7(9) . . . . ?
C83 N7 C14 N1 -0.5(6) . . . . ?
C83 N7 C33 C27 69.6(7) . . . 2_659 ?
C83 N7 C33 C40 -111.0(6) . . . . ?
C86 C51 C78 C97 0.1(8) . . . . ?
C88 C94 C98 C65 -4.0(10) . . . . ?
C90 C88 C91 C68 -174.4(6) . . . . ?
C90 C88 C94 C98 176.8(6) . . . . ?
C91 C88 C90 O16 -21.7(11) . . . . ?
C91 C88 C90 O19 159.8(8) . . . . ?
C91 C88 C94 C98 0.8(9) . . . . ?
C93 N14 C49 N5 0.0(6) . . . . ?
C94 C88 C90 O16 162.3(7) . . . . ?
C94 C88 C90 O19 -16.2(11) . . . . ?
C94 C88 C91 C68 1.9(9) . . . . ?
C96 N5 C31 C7 75.7(7) . . . . ?
C96 N5 C31 C34 -106.1(6) . . . . ?
C96 N5 C49 N14 -1.1(6) . . . . ?
C97 C62 C80 C86 1.7(9) . . . . ?
C98 C65 C68 C91 -1.9(9) . . . . ?
C101 N15 C102 O17 5.0(10) . . . . ?
C101 N15 C102 C104 -176.3(6) . . . . ?
C103 N15 C102 O17 -173.6(6) . . . . ?
C103 N15 C102 C104 5.1(10) . . . . ?
N16 C6 C20 C22 175.1(6) . . . . ?
N16 C6 C25 C21 -174.8(7) . . . . ?
N16 C105 C106 C13 54.4(17) . . . . ?
N16 C105 C106 C35 -141.4(13) . . . . ?
N17 C17 C53 C19 -179.0(14) . . . . ?
N17 C17 C71 C60 -179.6(12) . . . . ?
N17 C18 C28 C15 -42.2(12) . . . . ?
N17 C18 C28 C26 135.5(11) . . . . ?

loop_
_smtbx_masks_void_nr
_smtbx_masks_void_average_x
_smtbx_masks_void_average_y
_smtbx_masks_void_average_z
_smtbx_masks_void_volume
_smtbx_masks_void_count_electrons
_smtbx_masks_void_content
1 0.000 0.000 0.500 59.3 3.8 ?
2 -0.302 0.500 0.000 1762.3 497.1 '6 C4H9NO,20 H2O'
